data_3000300
loop_
_publ_author_name
'Mariano, D.L.'
'Heringer, M.A.V.'
'Freitas, D.C.'
Andrade,V.M.
Saitovitch,E.B.
'Continentino, M.A.'
'Ghivelder, L.'
'Passamani, E.C.'
'Sanchez, D.R.'

_publ_section_title
;
 'Metamagnetic transitions induced by doping with non-magnetic 4+ ions in
 ludwigites Co5A(BO5)2 (A=Zr and Hf)'
;
_journal_name_full 'Journal of Alloys and Compounds'
_journal_page_first 161717
_journal_volume 890
_journal_year 2022
_chemical_formula_sum 'B4 Co10.3 Hf1.7 O20'
_chemical_formula_weight 1274.13
_chemical_name_common ludwigite
_space_group_IT_number 55
_space_group_name_Hall '-P 2 2ab'
_space_group_name_H-M_alt 'P b a m'
_symmetry_cell_setting orthorhombic
_symmetry_space_group_name_Hall '-P 2 2ab'
_symmetry_space_group_name_H-M 'P b a m'
_cell_angle_alpha 90.0000
_cell_angle_beta 90.0000
_cell_angle_gamma 90.0000
_cell_formula_units_Z 1
_cell_length_a 9.42623
_cell_length_b 12.3374
_cell_length_c 3.09543
_cell_measurement_temperature 293
_cell_volume 359.984
_computing_structure_refinement FULLPROF
_diffrn_ambient_temperature 293
_diffrn_detector_type LynxEye
_diffrn_measurement_device_type 'Bruker AXS D8 Advance'
_diffrn_measurement_method 'profile data from \q/2\q scans'
_diffrn_radiation_type 'Co K\a'
_diffrn_source 'sealed X-ray tube'
_diffrn_source_target Co
_exptl_absorpt_coefficient_mu 23.870
_exptl_absorpt_correction_type none
_pd_instr_location ' ?'
_pd_meas_2theta_range_inc 0.019442
_pd_meas_2theta_range_max 89.98280
_pd_meas_2theta_range_min 10.11660
_pd_meas_number_of_points 4110
_pd_meas_scan_method cont
_pd_proc_2theta_range_inc 0.019442
_pd_proc_2theta_range_max 89.9828
_pd_proc_2theta_range_min 10.1166
_pd_proc_ls_background_function 'Polynomial of 6th degree'
_pd_proc_ls_pref_orient_corr none
_pd_proc_ls_profile_function Pseudo-Voigt
_pd_proc_ls_prof_R_factor 2.7699
_pd_proc_ls_prof_wR_expected 2.0958
_pd_proc_ls_prof_wR_factor 3.5658
_pd_proc_wavelength 1.789190
_pd_spec_mounting 'packed powder pellet'
_pd_spec_mount_mode reflection
_pd_spec_shape flat_sheet
_refine_ls_number_parameters 23
_refine_ls_number_reflns 277
_refine_ls_number_restraints 0
_refine_ls_R_I_factor 3.1185
_journal_article_reference https://doi.org/10.1016/j.jallcom.2021.161717
_cod_data_source_file CoHf.cif
_cod_data_source_block Ludwigita
_cod_depositor_comments
;
The following automatic conversions were performed:

data item '_symmetry_cell_setting' value 'Orthorhombic' was changed
to 'orthorhombic' in accordance with the built-in table derived from
the CIF Core dictionary named 'cif_core.dic' version 2.4.5 last
updated on 2014-11-21.

Automatic conversion script
Id: cif_fix_values 8369 2020-08-20 11:38:08Z andrius 

 Releasing structure 3000300 into public domain as published material.
;
_cod_original_cell_volume 359.985
_cod_original_formula_sum 'B4 Co10.30 Hf1.70 O20'
_cod_database_code 3000300
_pd_proc_ls_prof_cr_factor 12.9084
_pd_proc_ls_prof_cwr_factor 10.4203
_pd_proc_ls_prof_cwr_expected 6.1247
_pd_proc_ls_prof_chi2 2.8946
_pd_proc_ls_prof_echi2 2.9229

loop_
_symmetry_equiv_pos_as_xyz
x,y,z
x+1/2,-y+1/2,-z
-x+1/2,y+1/2,-z
-x,-y,z
-x,-y,-z
-x+1/2,y+1/2,z
x+1/2,-y+1/2,z
x,y,-z

loop_
_atom_site_label
_atom_site_fract_x
_atom_site_fract_y
_atom_site_fract_z
_atom_site_U_iso_or_equiv
_atom_site_occupancy
_atom_site_adp_type
_atom_site_type_symbol
Co2 0.50000 0.00000 0.00000 0.01267 0.97264 Uiso Co
Hf2 0.50000 0.00000 0.00000 0.01267 0.02736 Uiso Hf
Co1 0.00000 0.00000 0.50000 0.01267 1.00000 Uiso Co
Co3 0.0021(5) 0.27913(19) 0.50000 0.01267 1.00000 Uiso Co
Co4 0.2411(2) 0.11706(16) 0.00000 0.01267 0.58772 Uiso Co
Hf4 0.2411(2) 0.11706(16) 0.00000 0.01267 0.41228 Uiso Hf
O1 0.1460(13) 0.9587(9) 0.00000 0.01267 1.00000 Uiso O
O2 0.1017(10) 0.1459(9) 0.50000 0.01267 1.00000 Uiso O
O3 0.1238(8) 0.3565(12) 0.00000 0.01267 1.00000 Uiso O
O4 0.3869(10) 0.0778(8) 0.50000 0.01267 1.00000 Uiso O
O5 0.3480(16) 0.2768(10) 0.00000 0.01267 1.00000 Uiso O
B1 0.273(3) 0.370(2) 0.00000 0.01267 1.00000 Uiso B

loop_
_atom_type_symbol
_atom_type_scat_Cromer_Mann_a1
_atom_type_scat_Cromer_Mann_b1
_atom_type_scat_Cromer_Mann_a2
_atom_type_scat_Cromer_Mann_b2
_atom_type_scat_Cromer_Mann_a3
_atom_type_scat_Cromer_Mann_b3
_atom_type_scat_Cromer_Mann_a4
_atom_type_scat_Cromer_Mann_b4
_atom_type_scat_Cromer_Mann_c
_atom_type_scat_dispersion_real
_atom_type_scat_dispersion_imag
_atom_type_scat_source
co 12.28410 4.27910 7.34090 0.27840 4.00340 13.53590 2.34880 71.16920 1.01180 -2.46400 3.60800 International_Tables_for_Crystallography_Vol.C(1991)_Tables_6.1.1.4_and_6.1.1.5
hf 29.14400 1.83262 15.17260 9.59990 14.75860 0.27512 4.30013 72.02900 8.58154 -6.71500 4.97700 International_Tables_for_Crystallography_Vol.C(1991)_Tables_6.1.1.4_and_6.1.1.5
o 3.04850 13.27710 2.28680 5.70110 1.54630 0.32390 0.86700 32.90890 0.25080 0.04700 0.03200 International_Tables_for_Crystallography_Vol.C(1991)_Tables_6.1.1.4_and_6.1.1.5
b 2.05450 23.21850 1.33260 1.02100 1.09790 60.34980 0.70680 0.14030 -0.19320 0.00800 0.00400 International_Tables_for_Crystallography_Vol.C(1991)_Tables_6.1.1.4_and_6.1.1.5

loop_
_geom_angle_atom_site_label_1
_geom_angle_atom_site_label_2
_geom_angle_atom_site_label_3
_geom_angle
_geom_angle_site_symmetry_1
_geom_angle_site_symmetry_3
Co2 Co2 Co2 180.000 1_554 1_556
Co2 Co2 Hf2 180.000 1_554 1_556
Co2 Co2 Co3 60.41(5) 1_554 2_555
Co2 Co2 Co3 119.59(5) 1_554 2_556
Co2 Co2 Co3 60.41(5) 1_554 3_545
Co2 Co2 Co3 119.59(5) 1_554 3_546
Co2 Co2 Co4 90.00(5) 1_554 1_555
Co2 Co2 Co4 90.00(5) 1_554 4_655
Co2 Co2 Hf4 90.00(5) 1_554 1_555
Co2 Co2 Hf4 90.00(5) 1_554 4_655
Co2 Co2 O1 90.0(3) 1_554 1_545
Co2 Co2 O1 90.0(3) 1_554 4_665
Co2 Co2 O3 90.0(4) 1_554 2_555
Co2 Co2 O3 90.0(4) 1_554 3_545
Co2 Co2 O4 137.2(2) 1_554 1_555
Co2 Co2 O4 137.2(2) 1_554 4_655
Co2 Co2 B1 90.0(7) 1_554 2_555
Co2 Co2 B1 90.0(7) 1_554 3_545
Co2 Co2 Hf2 180.000 1_556 1_554
Co2 Co2 Co3 119.59(5) 1_556 2_555
Co2 Co2 Co3 60.41(5) 1_556 2_556
Co2 Co2 Co3 119.59(5) 1_556 3_545
Co2 Co2 Co3 60.41(5) 1_556 3_546
Co2 Co2 Co4 90.00(5) 1_556 1_555
Co2 Co2 Co4 90.00(5) 1_556 4_655
Co2 Co2 Hf4 90.00(5) 1_556 1_555
Co2 Co2 Hf4 90.00(5) 1_556 4_655
Co2 Co2 O1 90.0(3) 1_556 1_545
Co2 Co2 O1 90.0(3) 1_556 4_665
Co2 Co2 O3 90.0(4) 1_556 2_555
Co2 Co2 O3 90.0(4) 1_556 3_545
Co2 Co2 O4 137.2(2) 1_556 1_554
Co2 Co2 O4 137.2(2) 1_556 4_654
Co2 Co2 B1 90.0(7) 1_556 2_555
Co2 Co2 B1 90.0(7) 1_556 3_545
Hf2 Co2 Hf2 180.000 1_554 1_556
Hf2 Co2 Co3 60.41(5) 1_554 2_555
Hf2 Co2 Co3 119.59(5) 1_554 2_556
Hf2 Co2 Co3 60.41(5) 1_554 3_545
Hf2 Co2 Co3 119.59(5) 1_554 3_546
Hf2 Co2 Co4 90.00(5) 1_554 1_555
Hf2 Co2 Co4 90.00(5) 1_554 4_655
Hf2 Co2 Hf4 90.00(5) 1_554 1_555
Hf2 Co2 Hf4 90.00(5) 1_554 4_655
Hf2 Co2 O1 90.0(3) 1_554 1_545
Hf2 Co2 O1 90.0(3) 1_554 4_665
Hf2 Co2 O3 90.0(4) 1_554 2_555
Hf2 Co2 O3 90.0(4) 1_554 3_545
Hf2 Co2 O4 137.2(2) 1_554 1_555
Hf2 Co2 O4 137.2(2) 1_554 4_655
Hf2 Co2 B1 90.0(7) 1_554 2_555
Hf2 Co2 B1 90.0(7) 1_554 3_545
Hf2 Co2 Co3 119.59(5) 1_556 2_555
Hf2 Co2 Co3 60.41(5) 1_556 2_556
Hf2 Co2 Co3 119.59(5) 1_556 3_545
Hf2 Co2 Co3 60.41(5) 1_556 3_546
Hf2 Co2 Co4 90.00(5) 1_556 1_555
Hf2 Co2 Co4 90.00(5) 1_556 4_655
Hf2 Co2 Hf4 90.00(5) 1_556 1_555
Hf2 Co2 Hf4 90.00(5) 1_556 4_655
Hf2 Co2 O1 90.0(3) 1_556 1_545
Hf2 Co2 O1 90.0(3) 1_556 4_665
Hf2 Co2 O3 90.0(4) 1_556 2_555
Hf2 Co2 O3 90.0(4) 1_556 3_545
Hf2 Co2 O4 137.2(2) 1_556 1_554
Hf2 Co2 O4 137.2(2) 1_556 4_654
Hf2 Co2 B1 90.0(7) 1_556 2_555
Hf2 Co2 B1 90.0(7) 1_556 3_545
Co3 Co2 Co3 59.19(5) 2_555 2_556
Co3 Co2 Co3 120.81(12) 2_555 3_545
Co3 Co2 Co3 180.00(12) 2_555 3_546
Co3 Co2 Co4 64.06(10) 2_555 1_555
Co3 Co2 Co4 115.94(13) 2_555 4_655
Co3 Co2 Hf4 64.06(10) 2_555 1_555
Co3 Co2 Hf4 115.94(13) 2_555 4_655
Co3 Co2 O1 97.9(4) 2_555 1_545
Co3 Co2 O1 82.1(3) 2_555 4_665
Co3 Co2 O3 136.8(7) 2_555 3_545
Co3 Co2 O4 88.3(3) 2_555 1_555
Co3 Co2 O4 91.7(4) 2_555 4_654
Co3 Co2 O4 139.0(4) 2_555 4_655
Co3 Co2 B1 62.3(7) 2_555 2_555
Co3 Co2 B1 117.7(9) 2_555 3_545
Co3 Co2 Co3 180.00(12) 2_556 3_545
Co3 Co2 Co3 120.81(12) 2_556 3_546
Co3 Co2 Co4 64.06(10) 2_556 1_555
Co3 Co2 Co4 115.94(13) 2_556 4_655
Co3 Co2 Hf4 64.06(10) 2_556 1_555
Co3 Co2 Hf4 115.94(13) 2_556 4_655
Co3 Co2 O1 97.9(4) 2_556 1_545
Co3 Co2 O1 82.1(3) 2_556 4_665
Co3 Co2 O3 136.8(7) 2_556 3_545
Co3 Co2 O4 88.3(3) 2_556 1_554
Co3 Co2 O4 139.0(4) 2_556 4_654
Co3 Co2 O4 91.7(4) 2_556 4_655
Co3 Co2 B1 62.3(7) 2_556 2_555
Co3 Co2 B1 117.7(9) 2_556 3_545
Co3 Co2 Co3 59.19(5) 3_545 3_546
Co3 Co2 Co4 115.94(13) 3_545 1_555
Co3 Co2 Co4 64.06(10) 3_545 4_655
Co3 Co2 Hf4 115.94(13) 3_545 1_555
Co3 Co2 Hf4 64.06(10) 3_545 4_655
Co3 Co2 O1 82.1(3) 3_545 1_545
Co3 Co2 O1 97.9(4) 3_545 4_665
Co3 Co2 O3 136.8(7) 3_545 2_555
Co3 Co2 O4 91.7(4) 3_545 1_554
Co3 Co2 O4 139.0(4) 3_545 1_555
Co3 Co2 O4 88.3(3) 3_545 4_655
Co3 Co2 B1 117.7(9) 3_545 2_555
Co3 Co2 B1 62.3(7) 3_545 3_545
Co3 Co2 Co4 115.94(13) 3_546 1_555
Co3 Co2 Co4 64.06(10) 3_546 4_655
Co3 Co2 Hf4 115.94(13) 3_546 1_555
Co3 Co2 Hf4 64.06(10) 3_546 4_655
Co3 Co2 O1 82.1(3) 3_546 1_545
Co3 Co2 O1 97.9(4) 3_546 4_665
Co3 Co2 O3 136.8(7) 3_546 2_555
Co3 Co2 O4 139.0(4) 3_546 1_554
Co3 Co2 O4 91.7(4) 3_546 1_555
Co3 Co2 O4 88.3(3) 3_546 4_654
Co3 Co2 B1 117.7(9) 3_546 2_555
Co3 Co2 B1 62.3(7) 3_546 3_545
Co4 Co2 Co4 180.00(12) 1_555 4_655
Co4 Co2 Hf4 180.00(12) 1_555 4_655
Co4 Co2 O1 140.7(5) 1_555 4_665
Co4 Co2 O3 92.8(4) 1_555 2_555
Co4 Co2 O3 87.2(6) 1_555 3_545
Co4 Co2 O4 48.2(2) 1_555 1_554
Co4 Co2 O4 48.2(2) 1_555 1_555
Co4 Co2 O4 131.8(4) 1_555 4_654
Co4 Co2 O4 131.8(4) 1_555 4_655
Co4 Co2 B1 117.5(11) 1_555 2_555
Co4 Co2 B1 62.5(7) 1_555 3_545
Co4 Co2 Hf4 180.00(12) 4_655 1_555
Co4 Co2 O1 140.7(5) 4_655 1_545
Co4 Co2 O3 87.2(6) 4_655 2_555
Co4 Co2 O3 92.8(4) 4_655 3_545
Co4 Co2 O4 131.8(4) 4_655 1_554
Co4 Co2 O4 131.8(4) 4_655 1_555
Co4 Co2 O4 48.2(2) 4_655 4_654
Co4 Co2 O4 48.2(2) 4_655 4_655
Co4 Co2 B1 62.5(7) 4_655 2_555
Co4 Co2 B1 117.5(11) 4_655 3_545
Hf4 Co2 Hf4 180.00(12) 1_555 4_655
Hf4 Co2 O1 140.7(5) 1_555 4_665
Hf4 Co2 O3 92.8(4) 1_555 2_555
Hf4 Co2 O3 87.2(6) 1_555 3_545
Hf4 Co2 O4 48.2(2) 1_555 1_554
Hf4 Co2 O4 48.2(2) 1_555 1_555
Hf4 Co2 O4 131.8(4) 1_555 4_654
Hf4 Co2 O4 131.8(4) 1_555 4_655
Hf4 Co2 B1 117.5(11) 1_555 2_555
Hf4 Co2 B1 62.5(7) 1_555 3_545
Hf4 Co2 O1 140.7(5) 4_655 1_545
Hf4 Co2 O3 87.2(6) 4_655 2_555
Hf4 Co2 O3 92.8(4) 4_655 3_545
Hf4 Co2 O4 131.8(4) 4_655 1_554
Hf4 Co2 O4 131.8(4) 4_655 1_555
Hf4 Co2 O4 48.2(2) 4_655 4_654
Hf4 Co2 O4 48.2(2) 4_655 4_655
Hf4 Co2 B1 62.5(7) 4_655 2_555
Hf4 Co2 B1 117.5(11) 4_655 3_545
O1 Co2 O1 180.0(7) 1_545 4_665
O1 Co2 O3 132.1(7) 1_545 2_555
O1 Co2 O3 47.9(5) 1_545 3_545
O1 Co2 O4 64.5(4) 1_545 1_554
O1 Co2 O4 64.5(4) 1_545 1_555
O1 Co2 O4 115.5(6) 1_545 4_654
O1 Co2 O4 115.5(6) 1_545 4_655
O1 Co2 B1 156.7(12) 1_545 2_555
O1 Co2 O3 47.9(5) 4_665 2_555
O1 Co2 O3 132.1(7) 4_665 3_545
O1 Co2 O4 115.5(6) 4_665 1_554
O1 Co2 O4 115.5(6) 4_665 1_555
O1 Co2 O4 64.5(4) 4_665 4_654
O1 Co2 O4 64.5(4) 4_665 4_655
O1 Co2 B1 156.7(12) 4_665 3_545
O3 Co2 O3 180.0(11) 2_555 3_545
O3 Co2 O4 84.2(6) 2_555 1_554
O3 Co2 O4 84.2(6) 2_555 1_555
O3 Co2 O4 95.8(7) 2_555 4_654
O3 Co2 O4 95.8(7) 2_555 4_655
O3 Co2 B1 155.3(14) 2_555 3_545
O3 Co2 O4 95.8(7) 3_545 1_554
O3 Co2 O4 95.8(7) 3_545 1_555
O3 Co2 O4 84.2(6) 3_545 4_654
O3 Co2 O4 84.2(6) 3_545 4_655
O3 Co2 B1 155.3(14) 3_545 2_555
O4 Co2 O4 94.3(3) 1_554 1_555
O4 Co2 O4 85.7(6) 1_554 4_654
O4 Co2 O4 180.0(6) 1_554 4_655
O4 Co2 B1 100.8(11) 1_554 2_555
O4 Co2 B1 79.2(9) 1_554 3_545
O4 Co2 O4 180.0(6) 1_555 4_654
O4 Co2 O4 85.7(6) 1_555 4_655
O4 Co2 B1 100.8(11) 1_555 2_555
O4 Co2 B1 79.2(9) 1_555 3_545
O4 Co2 O4 94.3(3) 4_654 4_655
O4 Co2 B1 79.2(9) 4_654 2_555
O4 Co2 B1 100.8(11) 4_654 3_545
O4 Co2 B1 79.2(9) 4_655 2_555
O4 Co2 B1 100.8(11) 4_655 3_545
B1 Co2 B1 180.0(16) 2_555 3_545
Co2 Hf2 Co2 180.000 1_554 1_556
Co2 Hf2 Hf2 180.000 1_554 1_556
Co2 Hf2 Co3 60.41(5) 1_554 2_555
Co2 Hf2 Co3 119.59(5) 1_554 2_556
Co2 Hf2 Co3 60.41(5) 1_554 3_545
Co2 Hf2 Co3 119.59(5) 1_554 3_546
Co2 Hf2 Co4 90.00(5) 1_554 1_555
Co2 Hf2 Co4 90.00(5) 1_554 4_655
Co2 Hf2 Hf4 90.00(5) 1_554 1_555
Co2 Hf2 Hf4 90.00(5) 1_554 4_655
Co2 Hf2 O1 90.0(3) 1_554 1_545
Co2 Hf2 O1 90.0(3) 1_554 4_665
Co2 Hf2 O3 90.0(4) 1_554 2_555
Co2 Hf2 O3 90.0(4) 1_554 3_545
Co2 Hf2 O4 137.2(2) 1_554 1_555
Co2 Hf2 O4 137.2(2) 1_554 4_655
Co2 Hf2 B1 90.0(7) 1_554 2_555
Co2 Hf2 B1 90.0(7) 1_554 3_545
Co2 Hf2 Hf2 180.000 1_556 1_554
Co2 Hf2 Co3 119.59(5) 1_556 2_555
Co2 Hf2 Co3 60.41(5) 1_556 2_556
Co2 Hf2 Co3 119.59(5) 1_556 3_545
Co2 Hf2 Co3 60.41(5) 1_556 3_546
Co2 Hf2 Co4 90.00(5) 1_556 1_555
Co2 Hf2 Co4 90.00(5) 1_556 4_655
Co2 Hf2 Hf4 90.00(5) 1_556 1_555
Co2 Hf2 Hf4 90.00(5) 1_556 4_655
Co2 Hf2 O1 90.0(3) 1_556 1_545
Co2 Hf2 O1 90.0(3) 1_556 4_665
Co2 Hf2 O3 90.0(4) 1_556 2_555
Co2 Hf2 O3 90.0(4) 1_556 3_545
Co2 Hf2 O4 137.2(2) 1_556 1_554
Co2 Hf2 O4 137.2(2) 1_556 4_654
Co2 Hf2 B1 90.0(7) 1_556 2_555
Co2 Hf2 B1 90.0(7) 1_556 3_545
Hf2 Hf2 Hf2 180.000 1_554 1_556
Hf2 Hf2 Co3 60.41(5) 1_554 2_555
Hf2 Hf2 Co3 119.59(5) 1_554 2_556
Hf2 Hf2 Co3 60.41(5) 1_554 3_545
Hf2 Hf2 Co3 119.59(5) 1_554 3_546
Hf2 Hf2 Co4 90.00(5) 1_554 1_555
Hf2 Hf2 Co4 90.00(5) 1_554 4_655
Hf2 Hf2 Hf4 90.00(5) 1_554 1_555
Hf2 Hf2 Hf4 90.00(5) 1_554 4_655
Hf2 Hf2 O1 90.0(3) 1_554 1_545
Hf2 Hf2 O1 90.0(3) 1_554 4_665
Hf2 Hf2 O3 90.0(4) 1_554 2_555
Hf2 Hf2 O3 90.0(4) 1_554 3_545
Hf2 Hf2 O4 137.2(2) 1_554 1_555
Hf2 Hf2 O4 137.2(2) 1_554 4_655
Hf2 Hf2 B1 90.0(7) 1_554 2_555
Hf2 Hf2 B1 90.0(7) 1_554 3_545
Hf2 Hf2 Co3 119.59(5) 1_556 2_555
Hf2 Hf2 Co3 60.41(5) 1_556 2_556
Hf2 Hf2 Co3 119.59(5) 1_556 3_545
Hf2 Hf2 Co3 60.41(5) 1_556 3_546
Hf2 Hf2 Co4 90.00(5) 1_556 1_555
Hf2 Hf2 Co4 90.00(5) 1_556 4_655
Hf2 Hf2 Hf4 90.00(5) 1_556 1_555
Hf2 Hf2 Hf4 90.00(5) 1_556 4_655
Hf2 Hf2 O1 90.0(3) 1_556 1_545
Hf2 Hf2 O1 90.0(3) 1_556 4_665
Hf2 Hf2 O3 90.0(4) 1_556 2_555
Hf2 Hf2 O3 90.0(4) 1_556 3_545
Hf2 Hf2 O4 137.2(2) 1_556 1_554
Hf2 Hf2 O4 137.2(2) 1_556 4_654
Hf2 Hf2 B1 90.0(7) 1_556 2_555
Hf2 Hf2 B1 90.0(7) 1_556 3_545
Co3 Hf2 Co3 59.19(5) 2_555 2_556
Co3 Hf2 Co3 120.81(12) 2_555 3_545
Co3 Hf2 Co3 180.00(12) 2_555 3_546
Co3 Hf2 Co4 64.06(10) 2_555 1_555
Co3 Hf2 Co4 115.94(13) 2_555 4_655
Co3 Hf2 Hf4 64.06(10) 2_555 1_555
Co3 Hf2 Hf4 115.94(13) 2_555 4_655
Co3 Hf2 O1 97.9(4) 2_555 1_545
Co3 Hf2 O1 82.1(3) 2_555 4_665
Co3 Hf2 O3 136.8(7) 2_555 3_545
Co3 Hf2 O4 88.3(3) 2_555 1_555
Co3 Hf2 O4 91.7(4) 2_555 4_654
Co3 Hf2 O4 139.0(4) 2_555 4_655
Co3 Hf2 B1 62.3(7) 2_555 2_555
Co3 Hf2 B1 117.7(9) 2_555 3_545
Co3 Hf2 Co3 180.00(12) 2_556 3_545
Co3 Hf2 Co3 120.81(12) 2_556 3_546
Co3 Hf2 Co4 64.06(10) 2_556 1_555
Co3 Hf2 Co4 115.94(13) 2_556 4_655
Co3 Hf2 Hf4 64.06(10) 2_556 1_555
Co3 Hf2 Hf4 115.94(13) 2_556 4_655
Co3 Hf2 O1 97.9(4) 2_556 1_545
Co3 Hf2 O1 82.1(3) 2_556 4_665
Co3 Hf2 O3 136.8(7) 2_556 3_545
Co3 Hf2 O4 88.3(3) 2_556 1_554
Co3 Hf2 O4 139.0(4) 2_556 4_654
Co3 Hf2 O4 91.7(4) 2_556 4_655
Co3 Hf2 B1 62.3(7) 2_556 2_555
Co3 Hf2 B1 117.7(9) 2_556 3_545
Co3 Hf2 Co3 59.19(5) 3_545 3_546
Co3 Hf2 Co4 115.94(13) 3_545 1_555
Co3 Hf2 Co4 64.06(10) 3_545 4_655
Co3 Hf2 Hf4 115.94(13) 3_545 1_555
Co3 Hf2 Hf4 64.06(10) 3_545 4_655
Co3 Hf2 O1 82.1(3) 3_545 1_545
Co3 Hf2 O1 97.9(4) 3_545 4_665
Co3 Hf2 O3 136.8(7) 3_545 2_555
Co3 Hf2 O4 91.7(4) 3_545 1_554
Co3 Hf2 O4 139.0(4) 3_545 1_555
Co3 Hf2 O4 88.3(3) 3_545 4_655
Co3 Hf2 B1 117.7(9) 3_545 2_555
Co3 Hf2 B1 62.3(7) 3_545 3_545
Co3 Hf2 Co4 115.94(13) 3_546 1_555
Co3 Hf2 Co4 64.06(10) 3_546 4_655
Co3 Hf2 Hf4 115.94(13) 3_546 1_555
Co3 Hf2 Hf4 64.06(10) 3_546 4_655
Co3 Hf2 O1 82.1(3) 3_546 1_545
Co3 Hf2 O1 97.9(4) 3_546 4_665
Co3 Hf2 O3 136.8(7) 3_546 2_555
Co3 Hf2 O4 139.0(4) 3_546 1_554
Co3 Hf2 O4 91.7(4) 3_546 1_555
Co3 Hf2 O4 88.3(3) 3_546 4_654
Co3 Hf2 B1 117.7(9) 3_546 2_555
Co3 Hf2 B1 62.3(7) 3_546 3_545
Co4 Hf2 Co4 180.00(12) 1_555 4_655
Co4 Hf2 Hf4 180.00(12) 1_555 4_655
Co4 Hf2 O1 140.7(5) 1_555 4_665
Co4 Hf2 O3 92.8(4) 1_555 2_555
Co4 Hf2 O3 87.2(6) 1_555 3_545
Co4 Hf2 O4 48.2(2) 1_555 1_554
Co4 Hf2 O4 48.2(2) 1_555 1_555
Co4 Hf2 O4 131.8(4) 1_555 4_654
Co4 Hf2 O4 131.8(4) 1_555 4_655
Co4 Hf2 B1 117.5(11) 1_555 2_555
Co4 Hf2 B1 62.5(7) 1_555 3_545
Co4 Hf2 Hf4 180.00(12) 4_655 1_555
Co4 Hf2 O1 140.7(5) 4_655 1_545
Co4 Hf2 O3 87.2(6) 4_655 2_555
Co4 Hf2 O3 92.8(4) 4_655 3_545
Co4 Hf2 O4 131.8(4) 4_655 1_554
Co4 Hf2 O4 131.8(4) 4_655 1_555
Co4 Hf2 O4 48.2(2) 4_655 4_654
Co4 Hf2 O4 48.2(2) 4_655 4_655
Co4 Hf2 B1 62.5(7) 4_655 2_555
Co4 Hf2 B1 117.5(11) 4_655 3_545
Hf4 Hf2 Hf4 180.00(12) 1_555 4_655
Hf4 Hf2 O1 140.7(5) 1_555 4_665
Hf4 Hf2 O3 92.8(4) 1_555 2_555
Hf4 Hf2 O3 87.2(6) 1_555 3_545
Hf4 Hf2 O4 48.2(2) 1_555 1_554
Hf4 Hf2 O4 48.2(2) 1_555 1_555
Hf4 Hf2 O4 131.8(4) 1_555 4_654
Hf4 Hf2 O4 131.8(4) 1_555 4_655
Hf4 Hf2 B1 117.5(11) 1_555 2_555
Hf4 Hf2 B1 62.5(7) 1_555 3_545
Hf4 Hf2 O1 140.7(5) 4_655 1_545
Hf4 Hf2 O3 87.2(6) 4_655 2_555
Hf4 Hf2 O3 92.8(4) 4_655 3_545
Hf4 Hf2 O4 131.8(4) 4_655 1_554
Hf4 Hf2 O4 131.8(4) 4_655 1_555
Hf4 Hf2 O4 48.2(2) 4_655 4_654
Hf4 Hf2 O4 48.2(2) 4_655 4_655
Hf4 Hf2 B1 62.5(7) 4_655 2_555
Hf4 Hf2 B1 117.5(11) 4_655 3_545
O1 Hf2 O1 180.0(7) 1_545 4_665
O1 Hf2 O3 132.1(7) 1_545 2_555
O1 Hf2 O3 47.9(5) 1_545 3_545
O1 Hf2 O4 64.5(4) 1_545 1_554
O1 Hf2 O4 64.5(4) 1_545 1_555
O1 Hf2 O4 115.5(6) 1_545 4_654
O1 Hf2 O4 115.5(6) 1_545 4_655
O1 Hf2 B1 156.7(12) 1_545 2_555
O1 Hf2 O3 47.9(5) 4_665 2_555
O1 Hf2 O3 132.1(7) 4_665 3_545
O1 Hf2 O4 115.5(6) 4_665 1_554
O1 Hf2 O4 115.5(6) 4_665 1_555
O1 Hf2 O4 64.5(4) 4_665 4_654
O1 Hf2 O4 64.5(4) 4_665 4_655
O1 Hf2 B1 156.7(12) 4_665 3_545
O3 Hf2 O3 180.0(11) 2_555 3_545
O3 Hf2 O4 84.2(6) 2_555 1_554
O3 Hf2 O4 84.2(6) 2_555 1_555
O3 Hf2 O4 95.8(7) 2_555 4_654
O3 Hf2 O4 95.8(7) 2_555 4_655
O3 Hf2 B1 155.3(14) 2_555 3_545
O3 Hf2 O4 95.8(7) 3_545 1_554
O3 Hf2 O4 95.8(7) 3_545 1_555
O3 Hf2 O4 84.2(6) 3_545 4_654
O3 Hf2 O4 84.2(6) 3_545 4_655
O3 Hf2 B1 155.3(14) 3_545 2_555
O4 Hf2 O4 94.3(3) 1_554 1_555
O4 Hf2 O4 85.7(6) 1_554 4_654
O4 Hf2 O4 180.0(6) 1_554 4_655
O4 Hf2 B1 100.8(11) 1_554 2_555
O4 Hf2 B1 79.2(9) 1_554 3_545
O4 Hf2 O4 180.0(6) 1_555 4_654
O4 Hf2 O4 85.7(6) 1_555 4_655
O4 Hf2 B1 100.8(11) 1_555 2_555
O4 Hf2 B1 79.2(9) 1_555 3_545
O4 Hf2 O4 94.3(3) 4_654 4_655
O4 Hf2 B1 79.2(9) 4_654 2_555
O4 Hf2 B1 100.8(11) 4_654 3_545
O4 Hf2 B1 79.2(9) 4_655 2_555
O4 Hf2 B1 100.8(11) 4_655 3_545
B1 Hf2 B1 180.0(16) 2_555 3_545
Co1 Co1 Co1 180.000 1_554 1_556
Co1 Co1 Co4 60.11(4) 1_554 1_555
Co1 Co1 Co4 119.89(4) 1_554 1_556
Co1 Co1 Co4 60.11(4) 1_554 4_555
Co1 Co1 Co4 119.89(4) 1_554 4_556
Co1 Co1 Hf4 60.11(4) 1_554 1_555
Co1 Co1 Hf4 119.89(4) 1_554 1_556
Co1 Co1 Hf4 60.11(4) 1_554 4_555
Co1 Co1 Hf4 119.89(4) 1_554 4_556
Co1 Co1 O1 136.5(3) 1_554 1_546
Co1 Co1 O1 136.5(3) 1_554 4_566
Co1 Co1 O2 90.0(4) 1_554 1_555
Co1 Co1 O2 90.0(4) 1_554 4_555
Co1 Co1 B1 59.9(6) 1_554 2_455
Co1 Co1 B1 120.1(6) 1_554 2_456
Co1 Co1 B1 59.9(6) 1_554 3_545
Co1 Co1 B1 120.1(6) 1_554 3_546
Co1 Co1 Co4 119.89(4) 1_556 1_555
Co1 Co1 Co4 60.11(4) 1_556 1_556
Co1 Co1 Co4 119.89(4) 1_556 4_555
Co1 Co1 Co4 60.11(4) 1_556 4_556
Co1 Co1 Hf4 119.89(4) 1_556 1_555
Co1 Co1 Hf4 60.11(4) 1_556 1_556
Co1 Co1 Hf4 119.89(4) 1_556 4_555
Co1 Co1 Hf4 60.11(4) 1_556 4_556
Co1 Co1 O1 136.5(3) 1_556 1_545
Co1 Co1 O1 136.5(3) 1_556 4_565
Co1 Co1 O2 90.0(4) 1_556 1_555
Co1 Co1 O2 90.0(4) 1_556 4_555
Co1 Co1 B1 120.1(6) 1_556 2_455
Co1 Co1 B1 59.9(6) 1_556 2_456
Co1 Co1 B1 120.1(6) 1_556 3_545
Co1 Co1 B1 59.9(6) 1_556 3_546
Co4 Co1 Co4 59.78(4) 1_555 1_556
Co4 Co1 Co4 120.22(10) 1_555 4_555
Co4 Co1 Co4 180.00(10) 1_555 4_556
Co4 Co1 Hf4 59.78(4) 1_555 1_556
Co4 Co1 Hf4 120.22(10) 1_555 4_555
Co4 Co1 Hf4 180.00(10) 1_555 4_556
Co4 Co1 O1 90.0(3) 1_555 1_546
Co4 Co1 O1 90.0(5) 1_555 4_565
Co4 Co1 O1 136.3(5) 1_555 4_566
Co4 Co1 O2 139.0(5) 1_555 4_555
Co4 Co1 B1 90.9(9) 1_555 2_455
Co4 Co1 B1 121.0(9) 1_555 2_456
Co4 Co1 B1 59.0(6) 1_555 3_545
Co4 Co1 B1 89.1(6) 1_555 3_546
Co4 Co1 Co4 180.00(10) 1_556 4_555
Co4 Co1 Co4 120.22(10) 1_556 4_556
Co4 Co1 Hf4 59.78(4) 1_556 1_555
Co4 Co1 Hf4 180.00(10) 1_556 4_555
Co4 Co1 Hf4 120.22(10) 1_556 4_556
Co4 Co1 O1 90.0(3) 1_556 1_545
Co4 Co1 O1 136.3(5) 1_556 4_565
Co4 Co1 O1 90.0(5) 1_556 4_566
Co4 Co1 O2 139.0(5) 1_556 4_555
Co4 Co1 B1 121.0(9) 1_556 2_455
Co4 Co1 B1 90.9(9) 1_556 2_456
Co4 Co1 B1 89.1(6) 1_556 3_545
Co4 Co1 B1 59.0(6) 1_556 3_546
Co4 Co1 Co4 59.78(4) 4_555 4_556
Co4 Co1 Hf4 120.22(10) 4_555 1_555
Co4 Co1 Hf4 180.00(10) 4_555 1_556
Co4 Co1 Hf4 59.78(4) 4_555 4_556
Co4 Co1 O1 90.0(5) 4_555 1_545
Co4 Co1 O1 136.3(5) 4_555 1_546
Co4 Co1 O1 90.0(3) 4_555 4_566
Co4 Co1 O2 139.0(5) 4_555 1_555
Co4 Co1 B1 59.0(6) 4_555 2_455
Co4 Co1 B1 89.1(6) 4_555 2_456
Co4 Co1 B1 90.9(9) 4_555 3_545
Co4 Co1 B1 121.0(9) 4_555 3_546
Co4 Co1 Hf4 180.00(10) 4_556 1_555
Co4 Co1 Hf4 120.22(10) 4_556 1_556
Co4 Co1 Hf4 59.78(4) 4_556 4_555
Co4 Co1 O1 136.3(5) 4_556 1_545
Co4 Co1 O1 90.0(5) 4_556 1_546
Co4 Co1 O1 90.0(3) 4_556 4_565
Co4 Co1 O2 139.0(5) 4_556 1_555
Co4 Co1 B1 89.1(6) 4_556 2_455
Co4 Co1 B1 59.0(6) 4_556 2_456
Co4 Co1 B1 121.0(9) 4_556 3_545
Co4 Co1 B1 90.9(9) 4_556 3_546
Hf4 Co1 Hf4 59.78(4) 1_555 1_556
Hf4 Co1 Hf4 120.22(10) 1_555 4_555
Hf4 Co1 Hf4 180.00(10) 1_555 4_556
Hf4 Co1 O1 90.0(3) 1_555 1_546
Hf4 Co1 O1 90.0(5) 1_555 4_565
Hf4 Co1 O1 136.3(5) 1_555 4_566
Hf4 Co1 O2 139.0(5) 1_555 4_555
Hf4 Co1 B1 90.9(9) 1_555 2_455
Hf4 Co1 B1 121.0(9) 1_555 2_456
Hf4 Co1 B1 59.0(6) 1_555 3_545
Hf4 Co1 B1 89.1(6) 1_555 3_546
Hf4 Co1 Hf4 180.00(10) 1_556 4_555
Hf4 Co1 Hf4 120.22(10) 1_556 4_556
Hf4 Co1 O1 90.0(3) 1_556 1_545
Hf4 Co1 O1 136.3(5) 1_556 4_565
Hf4 Co1 O1 90.0(5) 1_556 4_566
Hf4 Co1 O2 139.0(5) 1_556 4_555
Hf4 Co1 B1 121.0(9) 1_556 2_455
Hf4 Co1 B1 90.9(9) 1_556 2_456
Hf4 Co1 B1 89.1(6) 1_556 3_545
Hf4 Co1 B1 59.0(6) 1_556 3_546
Hf4 Co1 Hf4 59.78(4) 4_555 4_556
Hf4 Co1 O1 90.0(5) 4_555 1_545
Hf4 Co1 O1 136.3(5) 4_555 1_546
Hf4 Co1 O1 90.0(3) 4_555 4_566
Hf4 Co1 O2 139.0(5) 4_555 1_555
Hf4 Co1 B1 59.0(6) 4_555 2_455
Hf4 Co1 B1 89.1(6) 4_555 2_456
Hf4 Co1 B1 90.9(9) 4_555 3_545
Hf4 Co1 B1 121.0(9) 4_555 3_546
Hf4 Co1 O1 136.3(5) 4_556 1_545
Hf4 Co1 O1 90.0(5) 4_556 1_546
Hf4 Co1 O1 90.0(3) 4_556 4_565
Hf4 Co1 O2 139.0(5) 4_556 1_555
Hf4 Co1 B1 89.1(6) 4_556 2_455
Hf4 Co1 B1 59.0(6) 4_556 2_456
Hf4 Co1 B1 121.0(9) 4_556 3_545
Hf4 Co1 B1 90.9(9) 4_556 3_546
O1 Co1 O1 93.0(3) 1_545 1_546
O1 Co1 O1 87.0(7) 1_545 4_565
O1 Co1 O1 180.0(7) 1_545 4_566
O1 Co1 O2 84.7(6) 1_545 1_555
O1 Co1 O2 95.3(7) 1_545 4_555
O1 Co1 B1 102.0(12) 1_545 2_455
O1 Co1 B1 159.1(12) 1_545 2_456
O1 Co1 B1 78.0(6) 1_545 3_546
O1 Co1 O1 180.0(7) 1_546 4_565
O1 Co1 O1 87.0(7) 1_546 4_566
O1 Co1 O2 84.7(6) 1_546 1_555
O1 Co1 O2 95.3(7) 1_546 4_555
O1 Co1 B1 159.1(12) 1_546 2_455
O1 Co1 B1 102.0(12) 1_546 2_456
O1 Co1 B1 78.0(6) 1_546 3_545
O1 Co1 O1 93.0(3) 4_565 4_566
O1 Co1 O2 95.3(7) 4_565 1_555
O1 Co1 O2 84.7(6) 4_565 4_555
O1 Co1 B1 78.0(6) 4_565 2_456
O1 Co1 B1 102.0(12) 4_565 3_545
O1 Co1 B1 159.1(12) 4_565 3_546
O1 Co1 O2 95.3(7) 4_566 1_555
O1 Co1 O2 84.7(6) 4_566 4_555
O1 Co1 B1 78.0(6) 4_566 2_455
O1 Co1 B1 159.1(12) 4_566 3_545
O1 Co1 B1 102.0(12) 4_566 3_546
O2 Co1 O2 180.0(10) 1_555 4_555
O2 Co1 B1 82.4(10) 1_555 2_455
O2 Co1 B1 82.4(10) 1_555 2_456
O2 Co1 B1 97.6(10) 1_555 3_545
O2 Co1 B1 97.6(10) 1_555 3_546
O2 Co1 B1 97.6(10) 4_555 2_455
O2 Co1 B1 97.6(10) 4_555 2_456
O2 Co1 B1 82.4(10) 4_555 3_545
O2 Co1 B1 82.4(10) 4_555 3_546
B1 Co1 B1 60.1(6) 2_455 2_456
B1 Co1 B1 119.9(14) 2_455 3_545
B1 Co1 B1 180.0(14) 2_455 3_546
B1 Co1 B1 180.0(14) 2_456 3_545
B1 Co1 B1 119.9(14) 2_456 3_546
B1 Co1 B1 60.1(6) 3_545 3_546
Co2 Co3 Co2 59.19(5) 2_455 2_456
Co2 Co3 Hf2 59.19(5) 2_455 2_456
Co2 Co3 Co3 60.41(5) 2_455 1_554
Co2 Co3 Co3 119.59(5) 2_455 1_556
Co2 Co3 Co4 106.97(9) 2_455 1_555
Co2 Co3 Co4 138.01(9) 2_455 1_556
Co2 Co3 Co4 53.41(9) 2_455 2_455
Co2 Co3 Co4 83.40(9) 2_455 2_456
Co2 Co3 Hf4 106.97(9) 2_455 1_555
Co2 Co3 Hf4 138.01(9) 2_455 1_556
Co2 Co3 Hf4 53.41(9) 2_455 2_455
Co2 Co3 Hf4 83.40(9) 2_455 2_456
Co2 Co3 O2 139.3(6) 2_455 1_555
Co2 Co3 O3 88.4(3) 2_455 1_556
Co2 Co3 O5 85.5(5) 2_455 2_455
Co2 Co3 O5 127.4(5) 2_455 2_456
Co2 Co3 B1 57.3(6) 2_455 1_555
Co2 Co3 B1 86.5(6) 2_455 1_556
Co2 Co3 B1 104.7(8) 2_455 2_455
Co2 Co3 B1 136.7(8) 2_455 2_456
Co2 Co3 Hf2 59.19(5) 2_456 2_455
Co2 Co3 Co3 119.59(5) 2_456 1_554
Co2 Co3 Co3 60.41(5) 2_456 1_556
Co2 Co3 Co4 138.01(9) 2_456 1_555
Co2 Co3 Co4 106.97(9) 2_456 1_556
Co2 Co3 Co4 83.40(9) 2_456 2_455
Co2 Co3 Co4 53.41(9) 2_456 2_456
Co2 Co3 Hf4 138.01(9) 2_456 1_555
Co2 Co3 Hf4 106.97(9) 2_456 1_556
Co2 Co3 Hf4 83.40(9) 2_456 2_455
Co2 Co3 Hf4 53.41(9) 2_456 2_456
Co2 Co3 O2 139.3(6) 2_456 1_555
Co2 Co3 O3 88.4(3) 2_456 1_555
Co2 Co3 O5 127.4(5) 2_456 2_455
Co2 Co3 O5 85.5(5) 2_456 2_456
Co2 Co3 B1 86.5(6) 2_456 1_555
Co2 Co3 B1 57.3(6) 2_456 1_556
Co2 Co3 B1 136.7(8) 2_456 2_455
Co2 Co3 B1 104.7(8) 2_456 2_456
Hf2 Co3 Hf2 59.19(5) 2_455 2_456
Hf2 Co3 Co3 60.41(5) 2_455 1_554
Hf2 Co3 Co3 119.59(5) 2_455 1_556
Hf2 Co3 Co4 106.97(9) 2_455 1_555
Hf2 Co3 Co4 138.01(9) 2_455 1_556
Hf2 Co3 Co4 53.41(9) 2_455 2_455
Hf2 Co3 Co4 83.40(9) 2_455 2_456
Hf2 Co3 Hf4 106.97(9) 2_455 1_555
Hf2 Co3 Hf4 138.01(9) 2_455 1_556
Hf2 Co3 Hf4 53.41(9) 2_455 2_455
Hf2 Co3 Hf4 83.40(9) 2_455 2_456
Hf2 Co3 O2 139.3(6) 2_455 1_555
Hf2 Co3 O3 88.4(3) 2_455 1_556
Hf2 Co3 O5 85.5(5) 2_455 2_455
Hf2 Co3 O5 127.4(5) 2_455 2_456
Hf2 Co3 B1 57.3(6) 2_455 1_555
Hf2 Co3 B1 86.5(6) 2_455 1_556
Hf2 Co3 B1 104.7(8) 2_455 2_455
Hf2 Co3 B1 136.7(8) 2_455 2_456
Hf2 Co3 Co3 119.59(5) 2_456 1_554
Hf2 Co3 Co3 60.41(5) 2_456 1_556
Hf2 Co3 Co4 138.01(9) 2_456 1_555
Hf2 Co3 Co4 106.97(9) 2_456 1_556
Hf2 Co3 Co4 83.40(9) 2_456 2_455
Hf2 Co3 Co4 53.41(9) 2_456 2_456
Hf2 Co3 Hf4 138.01(9) 2_456 1_555
Hf2 Co3 Hf4 106.97(9) 2_456 1_556
Hf2 Co3 Hf4 83.40(9) 2_456 2_455
Hf2 Co3 Hf4 53.41(9) 2_456 2_456
Hf2 Co3 O2 139.3(6) 2_456 1_555
Hf2 Co3 O3 88.4(3) 2_456 1_555
Hf2 Co3 O5 127.4(5) 2_456 2_455
Hf2 Co3 O5 85.5(5) 2_456 2_456
Hf2 Co3 B1 86.5(6) 2_456 1_555
Hf2 Co3 B1 57.3(6) 2_456 1_556
Hf2 Co3 B1 136.7(8) 2_456 2_455
Hf2 Co3 B1 104.7(8) 2_456 2_456
Co3 Co3 Co3 180.000 1_554 1_556
Co3 Co3 Co4 62.81(10) 1_554 1_555
Co3 Co3 Co4 117.19(10) 1_554 1_556
Co3 Co3 Co4 60.84(11) 1_554 2_455
Co3 Co3 Co4 119.16(11) 1_554 2_456
Co3 Co3 Hf4 62.81(10) 1_554 1_555
Co3 Co3 Hf4 117.19(10) 1_554 1_556
Co3 Co3 Hf4 60.84(11) 1_554 2_455
Co3 Co3 Hf4 119.16(11) 1_554 2_456
Co3 Co3 O2 90.0(4) 1_554 1_555
Co3 Co3 O3 136.0(3) 1_554 1_556
Co3 Co3 O4 90.0(3) 1_554 2_456
Co3 Co3 O5 46.1(3) 1_554 2_455
Co3 Co3 O5 133.9(3) 1_554 2_456
Co3 Co3 B1 61.0(6) 1_554 1_555
Co3 Co3 B1 119.0(6) 1_554 1_556
Co3 Co3 B1 61.4(6) 1_554 2_455
Co3 Co3 B1 118.6(6) 1_554 2_456
Co3 Co3 Co4 117.19(10) 1_556 1_555
Co3 Co3 Co4 62.81(10) 1_556 1_556
Co3 Co3 Co4 119.16(11) 1_556 2_455
Co3 Co3 Co4 60.84(11) 1_556 2_456
Co3 Co3 Hf4 117.19(10) 1_556 1_555
Co3 Co3 Hf4 62.81(10) 1_556 1_556
Co3 Co3 Hf4 119.16(11) 1_556 2_455
Co3 Co3 Hf4 60.84(11) 1_556 2_456
Co3 Co3 O2 90.0(4) 1_556 1_555
Co3 Co3 O3 136.0(3) 1_556 1_555
Co3 Co3 O4 90.0(3) 1_556 2_456
Co3 Co3 O5 133.9(3) 1_556 2_455
Co3 Co3 O5 46.1(3) 1_556 2_456
Co3 Co3 B1 119.0(6) 1_556 1_555
Co3 Co3 B1 61.0(6) 1_556 1_556
Co3 Co3 B1 118.6(6) 1_556 2_455
Co3 Co3 B1 61.4(6) 1_556 2_456
Co4 Co3 Co4 54.39(9) 1_555 1_556
Co4 Co3 Co4 122.05(13) 1_555 2_455
Co4 Co3 Co4 167.43(13) 1_555 2_456
Co4 Co3 Hf4 54.39(9) 1_555 1_556
Co4 Co3 Hf4 122.05(13) 1_555 2_455
Co4 Co3 Hf4 167.43(13) 1_555 2_456
Co4 Co3 O3 65.1(4) 1_555 1_555
Co4 Co3 O3 103.7(4) 1_555 1_556
Co4 Co3 O4 148.4(5) 1_555 2_456
Co4 Co3 O5 86.2(5) 1_555 2_455
Co4 Co3 O5 124.6(5) 1_555 2_456
Co4 Co3 B1 56.9(6) 1_555 1_555
Co4 Co3 B1 84.1(6) 1_555 1_556
Co4 Co3 B1 83.7(8) 1_555 2_455
Co4 Co3 B1 109.1(8) 1_555 2_456
Co4 Co3 Co4 167.43(13) 1_556 2_455
Co4 Co3 Co4 122.05(13) 1_556 2_456
Co4 Co3 Hf4 54.39(9) 1_556 1_555
Co4 Co3 Hf4 167.43(13) 1_556 2_455
Co4 Co3 Hf4 122.05(13) 1_556 2_456
Co4 Co3 O3 103.7(4) 1_556 1_555
Co4 Co3 O3 65.1(4) 1_556 1_556
Co4 Co3 O4 148.4(5) 1_556 2_456
Co4 Co3 O5 124.6(5) 1_556 2_455
Co4 Co3 O5 86.2(5) 1_556 2_456
Co4 Co3 B1 84.1(6) 1_556 1_555
Co4 Co3 B1 56.9(6) 1_556 1_556
Co4 Co3 B1 109.1(8) 1_556 2_455
Co4 Co3 B1 83.7(8) 1_556 2_456
Co4 Co3 Co4 58.32(11) 2_455 2_456
Co4 Co3 Hf4 122.05(13) 2_455 1_555
Co4 Co3 Hf4 167.43(13) 2_455 1_556
Co4 Co3 Hf4 58.32(11) 2_455 2_456
Co4 Co3 O2 137.2(6) 2_455 1_555
Co4 Co3 O3 83.3(3) 2_455 1_555
Co4 Co3 O3 125.8(3) 2_455 1_556
Co4 Co3 O5 87.6(4) 2_455 2_456
Co4 Co3 B1 104.0(9) 2_455 1_555
Co4 Co3 B1 135.6(9) 2_455 1_556
Co4 Co3 B1 58.6(6) 2_455 2_455
Co4 Co3 B1 86.9(6) 2_455 2_456
Co4 Co3 Hf4 167.43(13) 2_456 1_555
Co4 Co3 Hf4 122.05(13) 2_456 1_556
Co4 Co3 Hf4 58.32(11) 2_456 2_455
Co4 Co3 O2 137.2(6) 2_456 1_555
Co4 Co3 O3 125.8(3) 2_456 1_555
Co4 Co3 O3 83.3(3) 2_456 1_556
Co4 Co3 O5 87.6(4) 2_456 2_455
Co4 Co3 B1 135.6(9) 2_456 1_555
Co4 Co3 B1 104.0(9) 2_456 1_556
Co4 Co3 B1 86.9(6) 2_456 2_455
Co4 Co3 B1 58.6(6) 2_456 2_456
Hf4 Co3 Hf4 54.39(9) 1_555 1_556
Hf4 Co3 Hf4 122.05(13) 1_555 2_455
Hf4 Co3 Hf4 167.43(13) 1_555 2_456
Hf4 Co3 O3 65.1(4) 1_555 1_555
Hf4 Co3 O3 103.7(4) 1_555 1_556
Hf4 Co3 O4 148.4(5) 1_555 2_456
Hf4 Co3 O5 86.2(5) 1_555 2_455
Hf4 Co3 O5 124.6(5) 1_555 2_456
Hf4 Co3 B1 56.9(6) 1_555 1_555
Hf4 Co3 B1 84.1(6) 1_555 1_556
Hf4 Co3 B1 83.7(8) 1_555 2_455
Hf4 Co3 B1 109.1(8) 1_555 2_456
Hf4 Co3 Hf4 167.43(13) 1_556 2_455
Hf4 Co3 Hf4 122.05(13) 1_556 2_456
Hf4 Co3 O3 103.7(4) 1_556 1_555
Hf4 Co3 O3 65.1(4) 1_556 1_556
Hf4 Co3 O4 148.4(5) 1_556 2_456
Hf4 Co3 O5 124.6(5) 1_556 2_455
Hf4 Co3 O5 86.2(5) 1_556 2_456
Hf4 Co3 B1 84.1(6) 1_556 1_555
Hf4 Co3 B1 56.9(6) 1_556 1_556
Hf4 Co3 B1 109.1(8) 1_556 2_455
Hf4 Co3 B1 83.7(8) 1_556 2_456
Hf4 Co3 Hf4 58.32(11) 2_455 2_456
Hf4 Co3 O2 137.2(6) 2_455 1_555
Hf4 Co3 O3 83.3(3) 2_455 1_555
Hf4 Co3 O3 125.8(3) 2_455 1_556
Hf4 Co3 O5 87.6(4) 2_455 2_456
Hf4 Co3 B1 104.0(9) 2_455 1_555
Hf4 Co3 B1 135.6(9) 2_455 1_556
Hf4 Co3 B1 58.6(6) 2_455 2_455
Hf4 Co3 B1 86.9(6) 2_455 2_456
Hf4 Co3 O2 137.2(6) 2_456 1_555
Hf4 Co3 O3 125.8(3) 2_456 1_555
Hf4 Co3 O3 83.3(3) 2_456 1_556
Hf4 Co3 O5 87.6(4) 2_456 2_455
Hf4 Co3 B1 135.6(9) 2_456 1_555
Hf4 Co3 B1 104.0(9) 2_456 1_556
Hf4 Co3 B1 86.9(6) 2_456 2_455
Hf4 Co3 B1 58.6(6) 2_456 2_456
O2 Co3 O3 96.9(8) 1_555 1_555
O2 Co3 O3 96.9(8) 1_555 1_556
O2 Co3 O4 178.1(9) 1_555 2_456
O2 Co3 O5 93.1(8) 1_555 2_455
O2 Co3 O5 93.1(8) 1_555 2_456
O2 Co3 B1 84.7(10) 1_555 1_555
O2 Co3 B1 84.7(10) 1_555 1_556
O2 Co3 B1 80.6(10) 1_555 2_455
O2 Co3 B1 80.6(10) 1_555 2_456
O3 Co3 O3 92.1(3) 1_555 1_556
O3 Co3 O4 84.3(5) 1_555 2_456
O3 Co3 O5 89.2(7) 1_555 2_455
O3 Co3 O5 169.6(7) 1_555 2_456
O3 Co3 B1 76.5(6) 1_555 1_556
O3 Co3 B1 105.3(11) 1_555 2_455
O3 Co3 B1 162.6(11) 1_555 2_456
O3 Co3 O4 84.3(5) 1_556 2_456
O3 Co3 O5 169.6(7) 1_556 2_455
O3 Co3 O5 89.2(7) 1_556 2_456
O3 Co3 B1 76.5(6) 1_556 1_555
O3 Co3 B1 162.6(11) 1_556 2_455
O3 Co3 B1 105.3(11) 1_556 2_456
O4 Co3 O5 85.5(6) 2_456 2_455
O4 Co3 O5 85.5(6) 2_456 2_456
O4 Co3 B1 96.9(11) 2_456 1_555
O4 Co3 B1 96.9(11) 2_456 1_556
O4 Co3 B1 97.7(10) 2_456 2_455
O4 Co3 B1 97.7(10) 2_456 2_456
O5 Co3 O5 87.8(4) 2_455 2_456
O5 Co3 B1 107.1(12) 2_455 1_555
O5 Co3 B1 165.1(12) 2_455 1_556
O5 Co3 B1 73.8(6) 2_455 2_456
O5 Co3 B1 165.1(12) 2_456 1_555
O5 Co3 B1 107.1(12) 2_456 1_556
O5 Co3 B1 73.8(6) 2_456 2_455
B1 Co3 B1 58.1(6) 1_555 1_556
B1 Co3 B1 120.2(13) 1_555 2_455
B1 Co3 B1 165.4(13) 1_555 2_456
B1 Co3 B1 165.4(13) 1_556 2_455
B1 Co3 B1 120.2(13) 1_556 2_456
B1 Co3 B1 57.2(6) 2_455 2_456
Co2 Co4 Co1 113.14(5) 1_555 1_554
Co2 Co4 Co1 113.14(5) 1_555 1_555
Co2 Co4 Co3 150.83(16) 1_555 1_554
Co2 Co4 Co3 150.83(16) 1_555 1_555
Co2 Co4 Co3 62.53(9) 1_555 2_555
Co2 Co4 Co3 62.53(9) 1_555 2_556
Co2 Co4 Co4 90.00(5) 1_555 1_554
Co2 Co4 Co4 90.00(5) 1_555 1_556
Co2 Co4 Hf4 90.00(5) 1_555 1_554
Co2 Co4 Hf4 90.00(5) 1_555 1_556
Co2 Co4 O1 84.0(5) 1_555 1_545
Co2 Co4 O2 129.5(4) 1_555 1_554
Co2 Co4 O2 129.5(4) 1_555 1_555
Co2 Co4 O3 141.1(5) 1_555 1_555
Co2 Co4 O4 47.7(2) 1_555 1_554
Co2 Co4 O4 47.7(2) 1_555 1_555
Co2 Co4 O5 93.5(6) 1_555 1_555
Co2 Co4 B1 115.1(9) 1_555 1_555
Co2 Co4 B1 61.9(7) 1_555 3_545
Hf2 Co4 Co1 113.14(5) 1_555 1_554
Hf2 Co4 Co1 113.14(5) 1_555 1_555
Hf2 Co4 Co3 150.83(16) 1_555 1_554
Hf2 Co4 Co3 150.83(16) 1_555 1_555
Hf2 Co4 Co3 62.53(9) 1_555 2_555
Hf2 Co4 Co3 62.53(9) 1_555 2_556
Hf2 Co4 Co4 90.00(5) 1_555 1_554
Hf2 Co4 Co4 90.00(5) 1_555 1_556
Hf2 Co4 Hf4 90.00(5) 1_555 1_554
Hf2 Co4 Hf4 90.00(5) 1_555 1_556
Hf2 Co4 O1 84.0(5) 1_555 1_545
Hf2 Co4 O2 129.5(4) 1_555 1_554
Hf2 Co4 O2 129.5(4) 1_555 1_555
Hf2 Co4 O3 141.1(5) 1_555 1_555
Hf2 Co4 O4 47.7(2) 1_555 1_554
Hf2 Co4 O4 47.7(2) 1_555 1_555
Hf2 Co4 O5 93.5(6) 1_555 1_555
Hf2 Co4 B1 115.1(9) 1_555 1_555
Hf2 Co4 B1 61.9(7) 1_555 3_545
Co1 Co4 Co1 59.78(4) 1_554 1_555
Co1 Co4 Co3 63.90(8) 1_554 1_554
Co1 Co4 Co3 90.89(8) 1_554 1_555
Co1 Co4 Co3 120.76(16) 1_554 2_555
Co1 Co4 Co3 175.65(16) 1_554 2_556
Co1 Co4 Co4 60.11(4) 1_554 1_554
Co1 Co4 Co4 119.89(4) 1_554 1_556
Co1 Co4 Hf4 60.11(4) 1_554 1_554
Co1 Co4 Hf4 119.89(4) 1_554 1_556
Co1 Co4 O2 89.3(3) 1_554 1_555
Co1 Co4 O3 100.3(5) 1_554 1_555
Co1 Co4 O4 90.2(4) 1_554 1_554
Co1 Co4 O4 136.9(4) 1_554 1_555
Co1 Co4 O5 138.3(6) 1_554 1_555
Co1 Co4 B1 122.2(9) 1_554 1_555
Co1 Co4 B1 60.2(6) 1_554 3_545
Co1 Co4 Co3 90.89(8) 1_555 1_554
Co1 Co4 Co3 63.90(8) 1_555 1_555
Co1 Co4 Co3 175.65(16) 1_555 2_555
Co1 Co4 Co3 120.76(16) 1_555 2_556
Co1 Co4 Co4 119.89(4) 1_555 1_554
Co1 Co4 Co4 60.11(4) 1_555 1_556
Co1 Co4 Hf4 119.89(4) 1_555 1_554
Co1 Co4 Hf4 60.11(4) 1_555 1_556
Co1 Co4 O2 89.3(3) 1_555 1_554
Co1 Co4 O3 100.3(5) 1_555 1_555
Co1 Co4 O4 136.9(4) 1_555 1_554
Co1 Co4 O4 90.2(4) 1_555 1_555
Co1 Co4 O5 138.3(6) 1_555 1_555
Co1 Co4 B1 122.2(9) 1_555 1_555
Co1 Co4 B1 60.2(6) 1_555 3_545
Co3 Co4 Co3 54.39(9) 1_554 1_555
Co3 Co4 Co3 93.12(19) 1_554 2_555
Co3 Co4 Co3 119.99(19) 1_554 2_556
Co3 Co4 Co4 62.81(10) 1_554 1_554
Co3 Co4 Co4 117.19(10) 1_554 1_556
Co3 Co4 Hf4 62.81(10) 1_554 1_554
Co3 Co4 Hf4 117.19(10) 1_554 1_556
Co3 Co4 O1 105.0(5) 1_554 1_545
Co3 Co4 O2 79.5(3) 1_554 1_555
Co3 Co4 O4 103.4(4) 1_554 1_554
Co3 Co4 O4 153.8(4) 1_554 1_555
Co3 Co4 O5 77.1(5) 1_554 1_555
Co3 Co4 B1 58.4(6) 1_554 1_555
Co3 Co4 B1 124.1(9) 1_554 3_545
Co3 Co4 Co3 119.99(19) 1_555 2_555
Co3 Co4 Co3 93.12(19) 1_555 2_556
Co3 Co4 Co4 117.19(10) 1_555 1_554
Co3 Co4 Co4 62.81(10) 1_555 1_556
Co3 Co4 Hf4 117.19(10) 1_555 1_554
Co3 Co4 Hf4 62.81(10) 1_555 1_556
Co3 Co4 O1 105.0(5) 1_555 1_545
Co3 Co4 O2 79.5(3) 1_555 1_554
Co3 Co4 O4 153.8(4) 1_555 1_554
Co3 Co4 O4 103.4(4) 1_555 1_555
Co3 Co4 O5 77.1(5) 1_555 1_555
Co3 Co4 B1 58.4(6) 1_555 1_555
Co3 Co4 B1 124.1(9) 1_555 3_545
Co3 Co4 Co3 58.32(11) 2_555 2_556
Co3 Co4 Co4 60.84(11) 2_555 1_554
Co3 Co4 Co4 119.16(11) 2_555 1_556
Co3 Co4 Hf4 60.84(11) 2_555 1_554
Co3 Co4 Hf4 119.16(11) 2_555 1_556
Co3 Co4 O1 133.6(6) 2_555 1_545
Co3 Co4 O2 93.3(4) 2_555 1_554
Co3 Co4 O2 142.2(4) 2_555 1_555
Co3 Co4 O3 83.9(4) 2_555 1_555
Co3 Co4 O4 86.9(3) 2_555 1_555
Co3 Co4 B1 61.6(6) 2_555 1_555
Co3 Co4 B1 115.9(9) 2_555 3_545
Co3 Co4 Co4 119.16(11) 2_556 1_554
Co3 Co4 Co4 60.84(11) 2_556 1_556
Co3 Co4 Hf4 119.16(11) 2_556 1_554
Co3 Co4 Hf4 60.84(11) 2_556 1_556
Co3 Co4 O1 133.6(6) 2_556 1_545
Co3 Co4 O2 142.2(4) 2_556 1_554
Co3 Co4 O2 93.3(4) 2_556 1_555
Co3 Co4 O3 83.9(4) 2_556 1_555
Co3 Co4 O4 86.9(3) 2_556 1_554
Co3 Co4 B1 61.6(6) 2_556 1_555
Co3 Co4 B1 115.9(9) 2_556 3_545
Co4 Co4 Co4 180.000 1_554 1_556
Co4 Co4 Hf4 180.000 1_554 1_556
Co4 Co4 O1 90.0(4) 1_554 1_545
Co4 Co4 O2 138.7(2) 1_554 1_555
Co4 Co4 O3 90.0(4) 1_554 1_555
Co4 Co4 O4 136.7(2) 1_554 1_555
Co4 Co4 O5 90.0(4) 1_554 1_555
Co4 Co4 B1 90.0(6) 1_554 1_555
Co4 Co4 B1 90.0(7) 1_554 3_545
Co4 Co4 Hf4 180.000 1_556 1_554
Co4 Co4 O1 90.0(4) 1_556 1_545
Co4 Co4 O2 138.7(2) 1_556 1_554
Co4 Co4 O3 90.0(4) 1_556 1_555
Co4 Co4 O4 136.7(2) 1_556 1_554
Co4 Co4 O5 90.0(4) 1_556 1_555
Co4 Co4 B1 90.0(6) 1_556 1_555
Co4 Co4 B1 90.0(7) 1_556 3_545
Hf4 Co4 Hf4 180.000 1_554 1_556
Hf4 Co4 O1 90.0(4) 1_554 1_545
Hf4 Co4 O2 138.7(2) 1_554 1_555
Hf4 Co4 O3 90.0(4) 1_554 1_555
Hf4 Co4 O4 136.7(2) 1_554 1_555
Hf4 Co4 O5 90.0(4) 1_554 1_555
Hf4 Co4 B1 90.0(6) 1_554 1_555
Hf4 Co4 B1 90.0(7) 1_554 3_545
Hf4 Co4 O1 90.0(4) 1_556 1_545
Hf4 Co4 O2 138.7(2) 1_556 1_554
Hf4 Co4 O3 90.0(4) 1_556 1_555
Hf4 Co4 O4 136.7(2) 1_556 1_554
Hf4 Co4 O5 90.0(4) 1_556 1_555
Hf4 Co4 B1 90.0(6) 1_556 1_555
Hf4 Co4 B1 90.0(7) 1_556 3_545
O1 Co4 O2 83.7(6) 1_545 1_554
O1 Co4 O2 83.7(6) 1_545 1_555
O1 Co4 O3 134.8(9) 1_545 1_555
O1 Co4 O4 93.6(6) 1_545 1_554
O1 Co4 O4 93.6(6) 1_545 1_555
O1 Co4 O5 177.6(10) 1_545 1_555
O1 Co4 B1 160.9(13) 1_545 1_555
O2 Co4 O2 97.3(3) 1_554 1_555
O2 Co4 O3 67.3(5) 1_554 1_555
O2 Co4 O4 84.5(6) 1_554 1_554
O2 Co4 O4 176.5(6) 1_554 1_555
O2 Co4 O5 97.8(7) 1_554 1_555
O2 Co4 B1 83.6(9) 1_554 1_555
O2 Co4 B1 98.3(10) 1_554 3_545
O2 Co4 O3 67.3(5) 1_555 1_555
O2 Co4 O4 176.5(6) 1_555 1_554
O2 Co4 O4 84.5(6) 1_555 1_555
O2 Co4 O5 97.8(7) 1_555 1_555
O2 Co4 B1 83.6(9) 1_555 1_555
O2 Co4 B1 98.3(10) 1_555 3_545
O3 Co4 O4 116.1(7) 1_555 1_554
O3 Co4 O4 116.1(7) 1_555 1_555
O3 Co4 O5 47.6(5) 1_555 1_555
O3 Co4 B1 157.0(12) 1_555 3_545
O4 Co4 O4 93.5(3) 1_554 1_555
O4 Co4 O5 84.8(6) 1_554 1_555
O4 Co4 B1 99.5(10) 1_554 1_555
O4 Co4 B1 78.5(9) 1_554 3_545
O4 Co4 O5 84.8(6) 1_555 1_555
O4 Co4 B1 99.5(10) 1_555 1_555
O4 Co4 B1 78.5(9) 1_555 3_545
O5 Co4 B1 155.4(13) 1_555 3_545
B1 Co4 B1 177.0(14) 1_555 3_545
Co2 Hf4 Co1 113.14(5) 1_555 1_554
Co2 Hf4 Co1 113.14(5) 1_555 1_555
Co2 Hf4 Co3 150.83(16) 1_555 1_554
Co2 Hf4 Co3 150.83(16) 1_555 1_555
Co2 Hf4 Co3 62.53(9) 1_555 2_555
Co2 Hf4 Co3 62.53(9) 1_555 2_556
Co2 Hf4 Co4 90.00(5) 1_555 1_554
Co2 Hf4 Co4 90.00(5) 1_555 1_556
Co2 Hf4 Hf4 90.00(5) 1_555 1_554
Co2 Hf4 Hf4 90.00(5) 1_555 1_556
Co2 Hf4 O1 84.0(5) 1_555 1_545
Co2 Hf4 O2 129.5(4) 1_555 1_554
Co2 Hf4 O2 129.5(4) 1_555 1_555
Co2 Hf4 O3 141.1(5) 1_555 1_555
Co2 Hf4 O4 47.7(2) 1_555 1_554
Co2 Hf4 O4 47.7(2) 1_555 1_555
Co2 Hf4 O5 93.5(6) 1_555 1_555
Co2 Hf4 B1 115.1(9) 1_555 1_555
Co2 Hf4 B1 61.9(7) 1_555 3_545
Hf2 Hf4 Co1 113.14(5) 1_555 1_554
Hf2 Hf4 Co1 113.14(5) 1_555 1_555
Hf2 Hf4 Co3 150.83(16) 1_555 1_554
Hf2 Hf4 Co3 150.83(16) 1_555 1_555
Hf2 Hf4 Co3 62.53(9) 1_555 2_555
Hf2 Hf4 Co3 62.53(9) 1_555 2_556
Hf2 Hf4 Co4 90.00(5) 1_555 1_554
Hf2 Hf4 Co4 90.00(5) 1_555 1_556
Hf2 Hf4 Hf4 90.00(5) 1_555 1_554
Hf2 Hf4 Hf4 90.00(5) 1_555 1_556
Hf2 Hf4 O1 84.0(5) 1_555 1_545
Hf2 Hf4 O2 129.5(4) 1_555 1_554
Hf2 Hf4 O2 129.5(4) 1_555 1_555
Hf2 Hf4 O3 141.1(5) 1_555 1_555
Hf2 Hf4 O4 47.7(2) 1_555 1_554
Hf2 Hf4 O4 47.7(2) 1_555 1_555
Hf2 Hf4 O5 93.5(6) 1_555 1_555
Hf2 Hf4 B1 115.1(9) 1_555 1_555
Hf2 Hf4 B1 61.9(7) 1_555 3_545
Co1 Hf4 Co1 59.78(4) 1_554 1_555
Co1 Hf4 Co3 63.90(8) 1_554 1_554
Co1 Hf4 Co3 90.89(8) 1_554 1_555
Co1 Hf4 Co3 120.76(16) 1_554 2_555
Co1 Hf4 Co3 175.65(16) 1_554 2_556
Co1 Hf4 Co4 60.11(4) 1_554 1_554
Co1 Hf4 Co4 119.89(4) 1_554 1_556
Co1 Hf4 Hf4 60.11(4) 1_554 1_554
Co1 Hf4 Hf4 119.89(4) 1_554 1_556
Co1 Hf4 O2 89.3(3) 1_554 1_555
Co1 Hf4 O3 100.3(5) 1_554 1_555
Co1 Hf4 O4 90.2(4) 1_554 1_554
Co1 Hf4 O4 136.9(4) 1_554 1_555
Co1 Hf4 O5 138.3(6) 1_554 1_555
Co1 Hf4 B1 122.2(9) 1_554 1_555
Co1 Hf4 B1 60.2(6) 1_554 3_545
Co1 Hf4 Co3 90.89(8) 1_555 1_554
Co1 Hf4 Co3 63.90(8) 1_555 1_555
Co1 Hf4 Co3 175.65(16) 1_555 2_555
Co1 Hf4 Co3 120.76(16) 1_555 2_556
Co1 Hf4 Co4 119.89(4) 1_555 1_554
Co1 Hf4 Co4 60.11(4) 1_555 1_556
Co1 Hf4 Hf4 119.89(4) 1_555 1_554
Co1 Hf4 Hf4 60.11(4) 1_555 1_556
Co1 Hf4 O2 89.3(3) 1_555 1_554
Co1 Hf4 O3 100.3(5) 1_555 1_555
Co1 Hf4 O4 136.9(4) 1_555 1_554
Co1 Hf4 O4 90.2(4) 1_555 1_555
Co1 Hf4 O5 138.3(6) 1_555 1_555
Co1 Hf4 B1 122.2(9) 1_555 1_555
Co1 Hf4 B1 60.2(6) 1_555 3_545
Co3 Hf4 Co3 54.39(9) 1_554 1_555
Co3 Hf4 Co3 93.12(19) 1_554 2_555
Co3 Hf4 Co3 119.99(19) 1_554 2_556
Co3 Hf4 Co4 62.81(10) 1_554 1_554
Co3 Hf4 Co4 117.19(10) 1_554 1_556
Co3 Hf4 Hf4 62.81(10) 1_554 1_554
Co3 Hf4 Hf4 117.19(10) 1_554 1_556
Co3 Hf4 O1 105.0(5) 1_554 1_545
Co3 Hf4 O2 79.5(3) 1_554 1_555
Co3 Hf4 O4 103.4(4) 1_554 1_554
Co3 Hf4 O4 153.8(4) 1_554 1_555
Co3 Hf4 O5 77.1(5) 1_554 1_555
Co3 Hf4 B1 58.4(6) 1_554 1_555
Co3 Hf4 B1 124.1(9) 1_554 3_545
Co3 Hf4 Co3 119.99(19) 1_555 2_555
Co3 Hf4 Co3 93.12(19) 1_555 2_556
Co3 Hf4 Co4 117.19(10) 1_555 1_554
Co3 Hf4 Co4 62.81(10) 1_555 1_556
Co3 Hf4 Hf4 117.19(10) 1_555 1_554
Co3 Hf4 Hf4 62.81(10) 1_555 1_556
Co3 Hf4 O1 105.0(5) 1_555 1_545
Co3 Hf4 O2 79.5(3) 1_555 1_554
Co3 Hf4 O4 153.8(4) 1_555 1_554
Co3 Hf4 O4 103.4(4) 1_555 1_555
Co3 Hf4 O5 77.1(5) 1_555 1_555
Co3 Hf4 B1 58.4(6) 1_555 1_555
Co3 Hf4 B1 124.1(9) 1_555 3_545
Co3 Hf4 Co3 58.32(11) 2_555 2_556
Co3 Hf4 Co4 60.84(11) 2_555 1_554
Co3 Hf4 Co4 119.16(11) 2_555 1_556
Co3 Hf4 Hf4 60.84(11) 2_555 1_554
Co3 Hf4 Hf4 119.16(11) 2_555 1_556
Co3 Hf4 O1 133.6(6) 2_555 1_545
Co3 Hf4 O2 93.3(4) 2_555 1_554
Co3 Hf4 O2 142.2(4) 2_555 1_555
Co3 Hf4 O3 83.9(4) 2_555 1_555
Co3 Hf4 O4 86.9(3) 2_555 1_555
Co3 Hf4 B1 61.6(6) 2_555 1_555
Co3 Hf4 B1 115.9(9) 2_555 3_545
Co3 Hf4 Co4 119.16(11) 2_556 1_554
Co3 Hf4 Co4 60.84(11) 2_556 1_556
Co3 Hf4 Hf4 119.16(11) 2_556 1_554
Co3 Hf4 Hf4 60.84(11) 2_556 1_556
Co3 Hf4 O1 133.6(6) 2_556 1_545
Co3 Hf4 O2 142.2(4) 2_556 1_554
Co3 Hf4 O2 93.3(4) 2_556 1_555
Co3 Hf4 O3 83.9(4) 2_556 1_555
Co3 Hf4 O4 86.9(3) 2_556 1_554
Co3 Hf4 B1 61.6(6) 2_556 1_555
Co3 Hf4 B1 115.9(9) 2_556 3_545
Co4 Hf4 Co4 180.000 1_554 1_556
Co4 Hf4 Hf4 180.000 1_554 1_556
Co4 Hf4 O1 90.0(4) 1_554 1_545
Co4 Hf4 O2 138.7(2) 1_554 1_555
Co4 Hf4 O3 90.0(4) 1_554 1_555
Co4 Hf4 O4 136.7(2) 1_554 1_555
Co4 Hf4 O5 90.0(4) 1_554 1_555
Co4 Hf4 B1 90.0(6) 1_554 1_555
Co4 Hf4 B1 90.0(7) 1_554 3_545
Co4 Hf4 Hf4 180.000 1_556 1_554
Co4 Hf4 O1 90.0(4) 1_556 1_545
Co4 Hf4 O2 138.7(2) 1_556 1_554
Co4 Hf4 O3 90.0(4) 1_556 1_555
Co4 Hf4 O4 136.7(2) 1_556 1_554
Co4 Hf4 O5 90.0(4) 1_556 1_555
Co4 Hf4 B1 90.0(6) 1_556 1_555
Co4 Hf4 B1 90.0(7) 1_556 3_545
Hf4 Hf4 Hf4 180.000 1_554 1_556
Hf4 Hf4 O1 90.0(4) 1_554 1_545
Hf4 Hf4 O2 138.7(2) 1_554 1_555
Hf4 Hf4 O3 90.0(4) 1_554 1_555
Hf4 Hf4 O4 136.7(2) 1_554 1_555
Hf4 Hf4 O5 90.0(4) 1_554 1_555
Hf4 Hf4 B1 90.0(6) 1_554 1_555
Hf4 Hf4 B1 90.0(7) 1_554 3_545
Hf4 Hf4 O1 90.0(4) 1_556 1_545
Hf4 Hf4 O2 138.7(2) 1_556 1_554
Hf4 Hf4 O3 90.0(4) 1_556 1_555
Hf4 Hf4 O4 136.7(2) 1_556 1_554
Hf4 Hf4 O5 90.0(4) 1_556 1_555
Hf4 Hf4 B1 90.0(6) 1_556 1_555
Hf4 Hf4 B1 90.0(7) 1_556 3_545
O1 Hf4 O2 83.7(6) 1_545 1_554
O1 Hf4 O2 83.7(6) 1_545 1_555
O1 Hf4 O3 134.8(9) 1_545 1_555
O1 Hf4 O4 93.6(6) 1_545 1_554
O1 Hf4 O4 93.6(6) 1_545 1_555
O1 Hf4 O5 177.6(10) 1_545 1_555
O1 Hf4 B1 160.9(13) 1_545 1_555
O2 Hf4 O2 97.3(3) 1_554 1_555
O2 Hf4 O3 67.3(5) 1_554 1_555
O2 Hf4 O4 84.5(6) 1_554 1_554
O2 Hf4 O4 176.5(6) 1_554 1_555
O2 Hf4 O5 97.8(7) 1_554 1_555
O2 Hf4 B1 83.6(9) 1_554 1_555
O2 Hf4 B1 98.3(10) 1_554 3_545
O2 Hf4 O3 67.3(5) 1_555 1_555
O2 Hf4 O4 176.5(6) 1_555 1_554
O2 Hf4 O4 84.5(6) 1_555 1_555
O2 Hf4 O5 97.8(7) 1_555 1_555
O2 Hf4 B1 83.6(9) 1_555 1_555
O2 Hf4 B1 98.3(10) 1_555 3_545
O3 Hf4 O4 116.1(7) 1_555 1_554
O3 Hf4 O4 116.1(7) 1_555 1_555
O3 Hf4 O5 47.6(5) 1_555 1_555
O3 Hf4 B1 157.0(12) 1_555 3_545
O4 Hf4 O4 93.5(3) 1_554 1_555
O4 Hf4 O5 84.8(6) 1_554 1_555
O4 Hf4 B1 99.5(10) 1_554 1_555
O4 Hf4 B1 78.5(9) 1_554 3_545
O4 Hf4 O5 84.8(6) 1_555 1_555
O4 Hf4 B1 99.5(10) 1_555 1_555
O4 Hf4 B1 78.5(9) 1_555 3_545
O5 Hf4 B1 155.4(13) 1_555 3_545
B1 Hf4 B1 177.0(14) 1_555 3_545
Co2 O1 Co1 127.0(3) 1_565 1_564
Co2 O1 Co1 127.0(3) 1_565 1_565
Co2 O1 Co4 56.7(4) 1_565 1_565
Co2 O1 Hf4 56.7(4) 1_565 1_565
Co2 O1 O1 90.0(3) 1_565 1_554
Co2 O1 O1 90.0(3) 1_565 1_556
Co2 O1 O1 151.0(6) 1_565 4_575
Co2 O1 O2 91.3(4) 1_565 1_564
Co2 O1 O2 91.3(4) 1_565 1_565
Co2 O1 O2 144.2(5) 1_565 4_564
Co2 O1 O2 144.2(5) 1_565 4_565
Co2 O1 O5 97.2(7) 1_565 3_555
Co2 O1 B1 79.9(5) 1_565 3_554
Co2 O1 B1 63.8(16) 1_565 3_555
Co2 O1 B1 79.9(5) 1_565 3_556
Hf2 O1 Co1 127.0(3) 1_565 1_564
Hf2 O1 Co1 127.0(3) 1_565 1_565
Hf2 O1 Co4 56.7(4) 1_565 1_565
Hf2 O1 Hf4 56.7(4) 1_565 1_565
Hf2 O1 O1 90.0(3) 1_565 1_554
Hf2 O1 O1 90.0(3) 1_565 1_556
Hf2 O1 O1 151.0(6) 1_565 4_575
Hf2 O1 O2 91.3(4) 1_565 1_564
Hf2 O1 O2 91.3(4) 1_565 1_565
Hf2 O1 O2 144.2(5) 1_565 4_564
Hf2 O1 O2 144.2(5) 1_565 4_565
Hf2 O1 O5 97.2(7) 1_565 3_555
Hf2 O1 B1 79.9(5) 1_565 3_554
Hf2 O1 B1 63.8(16) 1_565 3_555
Hf2 O1 B1 79.9(5) 1_565 3_556
Co1 O1 Co1 93.0(3) 1_564 1_565
Co1 O1 Co4 93.0(4) 1_564 1_565
Co1 O1 Hf4 93.0(4) 1_564 1_565
Co1 O1 O1 136.5(3) 1_564 1_556
Co1 O1 O1 46.5(4) 1_564 4_575
Co1 O1 O2 46.2(4) 1_564 1_564
Co1 O1 O2 96.2(4) 1_564 1_565
Co1 O1 O2 88.6(4) 1_564 4_565
Co1 O1 O3 132.7(6) 1_564 3_555
Co1 O1 O4 89.8(5) 1_564 1_564
Co1 O1 O4 135.9(5) 1_564 1_565
Co1 O1 O5 104.8(7) 1_564 3_555
Co1 O1 B1 63.7(6) 1_564 3_554
Co1 O1 B1 124.4(19) 1_564 3_555
Co1 O1 B1 152.9(6) 1_564 3_556
Co1 O1 Co4 93.0(4) 1_565 1_565
Co1 O1 Hf4 93.0(4) 1_565 1_565
Co1 O1 O1 136.5(3) 1_565 1_554
Co1 O1 O1 46.5(4) 1_565 4_575
Co1 O1 O2 96.2(4) 1_565 1_564
Co1 O1 O2 46.2(4) 1_565 1_565
Co1 O1 O2 88.6(4) 1_565 4_564
Co1 O1 O3 132.7(6) 1_565 3_555
Co1 O1 O4 135.9(5) 1_565 1_564
Co1 O1 O4 89.8(5) 1_565 1_565
Co1 O1 O5 104.8(7) 1_565 3_555
Co1 O1 B1 152.9(6) 1_565 3_554
Co1 O1 B1 124.4(19) 1_565 3_555
Co1 O1 B1 63.7(6) 1_565 3_556
Co4 O1 O1 90.0(4) 1_565 1_554
Co4 O1 O1 90.0(4) 1_565 1_556
Co4 O1 O1 94.3(6) 1_565 4_575
Co4 O1 O2 46.8(4) 1_565 1_564
Co4 O1 O2 46.8(4) 1_565 1_565
Co4 O1 O2 134.1(6) 1_565 4_564
Co4 O1 O2 134.1(6) 1_565 4_565
Co4 O1 O3 95.5(7) 1_565 3_555
Co4 O1 O5 153.9(8) 1_565 3_555
Co4 O1 B1 101.6(7) 1_565 3_554
Co4 O1 B1 120.4(20) 1_565 3_555
Co4 O1 B1 101.6(7) 1_565 3_556
Hf4 O1 O1 90.0(4) 1_565 1_554
Hf4 O1 O1 90.0(4) 1_565 1_556
Hf4 O1 O1 94.3(6) 1_565 4_575
Hf4 O1 O2 46.8(4) 1_565 1_564
Hf4 O1 O2 46.8(4) 1_565 1_565
Hf4 O1 O2 134.1(6) 1_565 4_564
Hf4 O1 O2 134.1(6) 1_565 4_565
Hf4 O1 O3 95.5(7) 1_565 3_555
Hf4 O1 O5 153.9(8) 1_565 3_555
Hf4 O1 B1 101.6(7) 1_565 3_554
Hf4 O1 B1 120.4(20) 1_565 3_555
Hf4 O1 B1 101.6(7) 1_565 3_556
O1 O1 O1 180.000 1_554 1_556
O1 O1 O1 90.0(5) 1_554 4_575
O1 O1 O2 56.6(4) 1_554 1_564
O1 O1 O2 123.4(4) 1_554 1_565
O1 O1 O2 59.9(4) 1_554 4_564
O1 O1 O2 120.1(4) 1_554 4_565
O1 O1 O3 90.0(5) 1_554 3_555
O1 O1 O4 60.2(3) 1_554 1_564
O1 O1 O4 119.8(3) 1_554 1_565
O1 O1 O5 90.0(5) 1_554 3_555
O1 O1 B1 90.0(13) 1_554 3_555
O1 O1 B1 156.7(3) 1_554 3_556
O1 O1 O1 90.0(5) 1_556 4_575
O1 O1 O2 123.4(4) 1_556 1_564
O1 O1 O2 56.6(4) 1_556 1_565
O1 O1 O2 120.1(4) 1_556 4_564
O1 O1 O2 59.9(4) 1_556 4_565
O1 O1 O3 90.0(5) 1_556 3_555
O1 O1 O4 119.8(3) 1_556 1_564
O1 O1 O4 60.2(3) 1_556 1_565
O1 O1 O5 90.0(5) 1_556 3_555
O1 O1 B1 156.7(3) 1_556 3_554
O1 O1 B1 90.0(13) 1_556 3_555
O1 O1 O2 64.9(5) 4_575 1_564
O1 O1 O2 64.9(5) 4_575 1_565
O1 O1 O2 55.6(5) 4_575 4_564
O1 O1 O2 55.6(5) 4_575 4_565
O1 O1 O3 170.2(8) 4_575 3_555
O1 O1 O4 121.3(6) 4_575 1_564
O1 O1 O4 121.3(6) 4_575 1_565
O1 O1 O5 111.8(9) 4_575 3_555
O1 O1 B1 109.0(8) 4_575 3_554
O1 O1 B1 145(2) 4_575 3_555
O1 O1 B1 109.0(8) 4_575 3_556
O2 O1 O2 66.8(4) 1_564 1_565
O2 O1 O2 87.4(5) 1_564 4_564
O2 O1 O2 120.5(5) 1_564 4_565
O2 O1 O3 122.8(7) 1_564 3_555
O2 O1 O4 56.5(4) 1_564 1_564
O2 O1 O4 89.7(4) 1_564 1_565
O2 O1 O5 145.6(9) 1_564 3_555
O2 O1 B1 78.2(7) 1_564 3_554
O2 O1 B1 139.4(20) 1_564 3_555
O2 O1 B1 143.7(7) 1_564 3_556
O2 O1 O2 120.5(5) 1_565 4_564
O2 O1 O2 87.4(5) 1_565 4_565
O2 O1 O3 122.8(7) 1_565 3_555
O2 O1 O4 89.7(4) 1_565 1_564
O2 O1 O4 56.5(4) 1_565 1_565
O2 O1 O5 145.6(9) 1_565 3_555
O2 O1 B1 143.7(7) 1_565 3_554
O2 O1 B1 139.4(20) 1_565 3_555
O2 O1 B1 78.2(7) 1_565 3_556
O2 O1 O2 60.2(4) 4_564 4_565
O2 O1 O3 116.4(6) 4_564 3_555
O2 O1 O4 120.0(6) 4_564 1_564
O2 O1 O4 176.5(6) 4_564 1_565
O2 O1 O5 66.5(6) 4_564 3_555
O2 O1 B1 64.8(6) 4_564 3_554
O2 O1 B1 95.2(18) 4_564 3_555
O2 O1 B1 119.8(6) 4_564 3_556
O2 O1 O3 116.4(6) 4_565 3_555
O2 O1 O4 176.5(6) 4_565 1_564
O2 O1 O4 120.0(6) 4_565 1_565
O2 O1 O5 66.5(6) 4_565 3_555
O2 O1 B1 119.8(6) 4_565 3_554
O2 O1 B1 95.2(18) 4_565 3_555
O2 O1 B1 64.8(6) 4_565 3_556
O3 O1 O4 66.8(6) 3_555 1_564
O3 O1 O4 66.8(6) 3_555 1_565
O3 O1 O5 58.4(7) 3_555 3_555
O3 O1 B1 69.0(5) 3_555 3_554
O3 O1 B1 69.0(5) 3_555 3_556
O4 O1 O4 59.6(3) 1_564 1_565
O4 O1 O5 116.9(8) 1_564 3_555
O4 O1 B1 62.1(5) 1_564 3_554
O4 O1 B1 88.3(17) 1_564 3_555
O4 O1 B1 116.4(5) 1_564 3_556
O4 O1 O5 116.9(8) 1_565 3_555
O4 O1 B1 116.4(5) 1_565 3_554
O4 O1 B1 88.3(17) 1_565 3_555
O4 O1 B1 62.1(5) 1_565 3_556
O5 O1 B1 70.7(6) 3_555 3_554
O5 O1 B1 70.7(6) 3_555 3_556
B1 O1 B1 66.7(12) 3_554 3_555
B1 O1 B1 133.4(3) 3_554 3_556
B1 O1 B1 66.7(12) 3_555 3_556
Co1 O2 Co3 122.2(5) 1_555 1_555
Co1 O2 Co4 98.5(4) 1_555 1_555
Co1 O2 Co4 98.5(4) 1_555 1_556
Co1 O2 Hf4 98.5(4) 1_555 1_555
Co1 O2 Hf4 98.5(4) 1_555 1_556
Co1 O2 O1 49.1(4) 1_555 1_545
Co1 O2 O1 49.1(4) 1_555 1_546
Co1 O2 O2 90.0(4) 1_555 1_554
Co1 O2 O2 90.0(4) 1_555 1_556
Co1 O2 O3 142.1(7) 1_555 1_555
Co1 O2 O3 142.1(7) 1_555 1_556
Co1 O2 O4 100.7(5) 1_555 1_555
Co1 O2 O5 141.3(7) 1_555 1_555
Co1 O2 O5 141.3(7) 1_555 1_556
Co1 O2 O5 84.6(6) 1_555 2_455
Co1 O2 O5 84.6(6) 1_555 2_456
Co3 O2 Co4 117.8(4) 1_555 1_555
Co3 O2 Co4 117.8(4) 1_555 1_556
Co3 O2 Hf4 117.8(4) 1_555 1_555
Co3 O2 Hf4 117.8(4) 1_555 1_556
Co3 O2 O1 141.9(7) 1_555 1_545
Co3 O2 O1 141.9(7) 1_555 1_546
Co3 O2 O1 89.3(6) 1_555 4_565
Co3 O2 O1 89.3(6) 1_555 4_566
Co3 O2 O2 90.0(4) 1_555 1_554
Co3 O2 O2 90.0(4) 1_555 1_556
Co3 O2 O4 137.1(7) 1_555 1_555
Co3 O2 O5 85.5(6) 1_555 1_555
Co3 O2 O5 85.5(6) 1_555 1_556
Co3 O2 O5 47.9(5) 1_555 2_455
Co3 O2 O5 47.9(5) 1_555 2_456
Co4 O2 Co4 97.3(3) 1_555 1_556
Co4 O2 Hf4 97.3(3) 1_555 1_556
Co4 O2 O1 49.5(4) 1_555 1_545
Co4 O2 O1 100.2(4) 1_555 1_546
Co4 O2 O1 91.9(5) 1_555 4_565
Co4 O2 O1 141.9(5) 1_555 4_566
Co4 O2 O2 138.7(2) 1_555 1_556
Co4 O2 O3 73.8(5) 1_555 1_555
Co4 O2 O3 119.2(5) 1_555 1_556
Co4 O2 O4 48.7(4) 1_555 1_555
Co4 O2 O5 89.3(4) 1_555 1_556
Co4 O2 O5 100.1(6) 1_555 2_455
Co4 O2 O5 161.7(6) 1_555 2_456
Co4 O2 Hf4 97.3(3) 1_556 1_555
Co4 O2 O1 100.2(4) 1_556 1_545
Co4 O2 O1 49.5(4) 1_556 1_546
Co4 O2 O1 141.9(5) 1_556 4_565
Co4 O2 O1 91.9(5) 1_556 4_566
Co4 O2 O2 138.7(2) 1_556 1_554
Co4 O2 O3 119.2(5) 1_556 1_555
Co4 O2 O3 73.8(5) 1_556 1_556
Co4 O2 O4 48.7(4) 1_556 1_555
Co4 O2 O5 89.3(4) 1_556 1_555
Co4 O2 O5 161.7(6) 1_556 2_455
Co4 O2 O5 100.1(6) 1_556 2_456
Hf4 O2 Hf4 97.3(3) 1_555 1_556
Hf4 O2 O1 49.5(4) 1_555 1_545
Hf4 O2 O1 100.2(4) 1_555 1_546
Hf4 O2 O1 91.9(5) 1_555 4_565
Hf4 O2 O1 141.9(5) 1_555 4_566
Hf4 O2 O2 138.7(2) 1_555 1_556
Hf4 O2 O3 73.8(5) 1_555 1_555
Hf4 O2 O3 119.2(5) 1_555 1_556
Hf4 O2 O4 48.7(4) 1_555 1_555
Hf4 O2 O5 89.3(4) 1_555 1_556
Hf4 O2 O5 100.1(6) 1_555 2_455
Hf4 O2 O5 161.7(6) 1_555 2_456
Hf4 O2 O1 100.2(4) 1_556 1_545
Hf4 O2 O1 49.5(4) 1_556 1_546
Hf4 O2 O1 141.9(5) 1_556 4_565
Hf4 O2 O1 91.9(5) 1_556 4_566
Hf4 O2 O2 138.7(2) 1_556 1_554
Hf4 O2 O3 119.2(5) 1_556 1_555
Hf4 O2 O3 73.8(5) 1_556 1_556
Hf4 O2 O4 48.7(4) 1_556 1_555
Hf4 O2 O5 89.3(4) 1_556 1_555
Hf4 O2 O5 161.7(6) 1_556 2_455
Hf4 O2 O5 100.1(6) 1_556 2_456
O1 O2 O1 66.8(4) 1_545 1_546
O1 O2 O1 59.5(5) 1_545 4_565
O1 O2 O1 92.6(5) 1_545 4_566
O1 O2 O2 56.6(4) 1_545 1_554
O1 O2 O2 123.4(4) 1_545 1_556
O1 O2 O3 114.4(7) 1_545 1_555
O1 O2 O3 167.2(7) 1_545 1_556
O1 O2 O4 67.2(5) 1_545 1_555
O1 O2 O5 92.3(6) 1_545 1_555
O1 O2 O5 124.7(6) 1_545 1_556
O1 O2 O5 95.5(7) 1_545 2_455
O1 O2 O5 131.5(7) 1_545 2_456
O1 O2 O1 92.6(5) 1_546 4_565
O1 O2 O1 59.5(5) 1_546 4_566
O1 O2 O2 123.4(4) 1_546 1_554
O1 O2 O2 56.6(4) 1_546 1_556
O1 O2 O3 167.2(7) 1_546 1_555
O1 O2 O3 114.4(7) 1_546 1_556
O1 O2 O4 67.2(5) 1_546 1_555
O1 O2 O5 124.7(6) 1_546 1_555
O1 O2 O5 92.3(6) 1_546 1_556
O1 O2 O5 131.5(7) 1_546 2_455
O1 O2 O5 95.5(7) 1_546 2_456
O1 O2 O1 60.2(4) 4_565 4_566
O1 O2 O2 59.9(4) 4_565 1_554
O1 O2 O2 120.1(4) 4_565 1_556
O1 O2 O3 98.9(6) 4_565 1_555
O1 O2 O3 131.8(6) 4_565 1_556
O1 O2 O4 126.7(6) 4_565 1_555
O1 O2 O5 120.9(7) 4_565 1_555
O1 O2 O5 174.7(7) 4_565 1_556
O1 O2 O5 77.8(4) 4_565 2_456
O1 O2 O2 120.1(4) 4_566 1_554
O1 O2 O2 59.9(4) 4_566 1_556
O1 O2 O3 131.8(6) 4_566 1_555
O1 O2 O3 98.9(6) 4_566 1_556
O1 O2 O4 126.7(6) 4_566 1_555
O1 O2 O5 174.7(7) 4_566 1_555
O1 O2 O5 120.9(7) 4_566 1_556
O1 O2 O5 77.8(4) 4_566 2_455
O2 O2 O2 180.000 1_554 1_556
O2 O2 O3 59.3(4) 1_554 1_555
O2 O2 O3 120.7(4) 1_554 1_556
O2 O2 O4 90.0(4) 1_554 1_555
O2 O2 O5 61.3(4) 1_554 1_555
O2 O2 O5 118.7(4) 1_554 1_556
O2 O2 O5 59.0(4) 1_554 2_455
O2 O2 O5 121.0(4) 1_554 2_456
O2 O2 O3 120.7(4) 1_556 1_555
O2 O2 O3 59.3(4) 1_556 1_556
O2 O2 O4 90.0(4) 1_556 1_555
O2 O2 O5 118.7(4) 1_556 1_555
O2 O2 O5 61.3(4) 1_556 1_556
O2 O2 O5 121.0(4) 1_556 2_455
O2 O2 O5 59.0(4) 1_556 2_456
O3 O2 O3 61.4(4) 1_555 1_556
O3 O2 O4 101.0(6) 1_555 1_555
O3 O2 O5 76.5(5) 1_555 1_556
O3 O2 O5 61.3(5) 1_555 2_455
O3 O2 O5 92.6(5) 1_555 2_456
O3 O2 O4 101.0(6) 1_556 1_555
O3 O2 O5 76.5(5) 1_556 1_555
O3 O2 O5 92.6(5) 1_556 2_455
O3 O2 O5 61.3(5) 1_556 2_456
O4 O2 O5 57.5(5) 1_555 1_555
O4 O2 O5 57.5(5) 1_555 1_556
O4 O2 O5 148.7(8) 1_555 2_455
O4 O2 O5 148.7(8) 1_555 2_456
O5 O2 O5 57.4(4) 1_555 1_556
O5 O2 O5 99.6(7) 1_555 2_455
O5 O2 O5 131.4(7) 1_555 2_456
O5 O2 O5 131.4(7) 1_556 2_455
O5 O2 O5 99.6(7) 1_556 2_456
O5 O2 O5 62.0(4) 2_455 2_456
Co2 O3 Co3 94.4(4) 2_455 1_554
Co2 O3 Co3 94.4(4) 2_455 1_555
Co2 O3 Co4 167.1(4) 2_455 1_555
Co2 O3 Hf4 167.1(4) 2_455 1_555
Co2 O3 O1 93.2(7) 2_455 3_545
Co2 O3 O2 132.7(6) 2_455 1_554
Co2 O3 O2 132.7(6) 2_455 1_555
Co2 O3 O3 90.0(4) 2_455 1_554
Co2 O3 O3 90.0(4) 2_455 1_556
Co2 O3 O4 47.8(4) 2_455 2_455
Co2 O3 O4 47.8(4) 2_455 2_456
Co2 O3 O5 148.3(9) 2_455 1_555
Co2 O3 O5 88.9(6) 2_455 2_455
Co2 O3 B1 117(2) 2_455 1_555
Hf2 O3 Co3 94.4(4) 2_455 1_554
Hf2 O3 Co3 94.4(4) 2_455 1_555
Hf2 O3 Co4 167.1(4) 2_455 1_555
Hf2 O3 Hf4 167.1(4) 2_455 1_555
Hf2 O3 O1 93.2(7) 2_455 3_545
Hf2 O3 O2 132.7(6) 2_455 1_554
Hf2 O3 O2 132.7(6) 2_455 1_555
Hf2 O3 O3 90.0(4) 2_455 1_554
Hf2 O3 O3 90.0(4) 2_455 1_556
Hf2 O3 O4 47.8(4) 2_455 2_455
Hf2 O3 O4 47.8(4) 2_455 2_456
Hf2 O3 O5 148.3(9) 2_455 1_555
Hf2 O3 O5 88.9(6) 2_455 2_455
Hf2 O3 B1 117(2) 2_455 1_555
Co3 O3 Co3 92.1(3) 1_554 1_555
Co3 O3 Co4 76.8(4) 1_554 1_555
Co3 O3 Hf4 76.8(4) 1_554 1_555
Co3 O3 O1 133.2(7) 1_554 3_545
Co3 O3 O2 87.2(4) 1_554 1_555
Co3 O3 O3 136.0(3) 1_554 1_556
Co3 O3 O4 46.7(4) 1_554 2_455
Co3 O3 O4 95.7(4) 1_554 2_456
Co3 O3 O4 90.8(5) 1_554 3_555
Co3 O3 O4 136.4(5) 1_554 3_556
Co3 O3 O5 107.2(8) 1_554 1_555
Co3 O3 O5 46.5(4) 1_554 2_455
Co3 O3 B1 125.6(19) 1_554 1_555
Co3 O3 Co4 76.8(4) 1_555 1_555
Co3 O3 Hf4 76.8(4) 1_555 1_555
Co3 O3 O1 133.2(7) 1_555 3_545
Co3 O3 O2 87.2(4) 1_555 1_554
Co3 O3 O3 136.0(3) 1_555 1_554
Co3 O3 O4 95.7(4) 1_555 2_455
Co3 O3 O4 46.7(4) 1_555 2_456
Co3 O3 O4 136.4(5) 1_555 3_555
Co3 O3 O4 90.8(5) 1_555 3_556
Co3 O3 O5 107.2(8) 1_555 1_555
Co3 O3 O5 46.5(4) 1_555 2_455
Co3 O3 B1 125.6(19) 1_555 1_555
Co4 O3 O1 99.6(6) 1_555 3_545
Co4 O3 O3 90.0(4) 1_555 1_554
Co4 O3 O3 90.0(4) 1_555 1_556
Co4 O3 O4 122.9(5) 1_555 2_455
Co4 O3 O4 122.9(5) 1_555 2_456
Co4 O3 O4 145.6(5) 1_555 3_555
Co4 O3 O4 145.6(5) 1_555 3_556
Co4 O3 O5 78.2(5) 1_555 2_455
Co4 O3 B1 76.2(16) 1_555 1_555
Hf4 O3 O1 99.6(6) 1_555 3_545
Hf4 O3 O3 90.0(4) 1_555 1_554
Hf4 O3 O3 90.0(4) 1_555 1_556
Hf4 O3 O4 122.9(5) 1_555 2_455
Hf4 O3 O4 122.9(5) 1_555 2_456
Hf4 O3 O4 145.6(5) 1_555 3_555
Hf4 O3 O4 145.6(5) 1_555 3_556
Hf4 O3 O5 78.2(5) 1_555 2_455
Hf4 O3 B1 76.2(16) 1_555 1_555
O1 O3 O2 119.3(7) 3_545 1_554
O1 O3 O2 119.3(7) 3_545 1_555
O1 O3 O3 90.0(5) 3_545 1_554
O1 O3 O3 90.0(5) 3_545 1_556
O1 O3 O4 122.5(7) 3_545 2_455
O1 O3 O4 122.5(7) 3_545 2_456
O1 O3 O4 65.9(5) 3_545 3_555
O1 O3 O4 65.9(5) 3_545 3_556
O1 O3 O5 55.1(7) 3_545 1_555
O1 O3 O5 177.8(9) 3_545 2_455
O2 O3 O2 61.4(4) 1_554 1_555
O2 O3 O3 59.3(4) 1_554 1_554
O2 O3 O3 120.7(4) 1_554 1_556
O2 O3 O4 85.0(5) 1_554 2_455
O2 O3 O4 118.0(5) 1_554 2_456
O2 O3 O4 119.4(6) 1_554 3_555
O2 O3 O4 174.1(6) 1_554 3_556
O2 O3 O5 72.6(7) 1_554 1_555
O2 O3 O5 58.9(5) 1_554 2_455
O2 O3 B1 99.7(17) 1_554 1_555
O2 O3 O3 120.7(4) 1_555 1_554
O2 O3 O3 59.3(4) 1_555 1_556
O2 O3 O4 118.0(5) 1_555 2_455
O2 O3 O4 85.0(5) 1_555 2_456
O2 O3 O4 174.1(6) 1_555 3_555
O2 O3 O4 119.4(6) 1_555 3_556
O2 O3 O5 72.6(7) 1_555 1_555
O2 O3 O5 58.9(5) 1_555 2_455
O2 O3 B1 99.7(17) 1_555 1_555
O3 O3 O3 180.000 1_554 1_556
O3 O3 O4 56.9(3) 1_554 2_455
O3 O3 O4 123.1(3) 1_554 2_456
O3 O3 O4 60.5(4) 1_554 3_555
O3 O3 O4 119.5(4) 1_554 3_556
O3 O3 O5 90.0(5) 1_554 1_555
O3 O3 O5 90.0(5) 1_554 2_455
O3 O3 B1 90.0(13) 1_554 1_555
O3 O3 O4 123.1(3) 1_556 2_455
O3 O3 O4 56.9(3) 1_556 2_456
O3 O3 O4 119.5(4) 1_556 3_555
O3 O3 O4 60.5(4) 1_556 3_556
O3 O3 O5 90.0(5) 1_556 1_555
O3 O3 O5 90.0(5) 1_556 2_455
O3 O3 B1 90.0(13) 1_556 1_555
O4 O3 O4 66.2(3) 2_455 2_456
O4 O3 O4 57.1(4) 2_455 3_555
O4 O3 O4 89.7(4) 2_455 3_556
O4 O3 O5 146.6(9) 2_455 1_555
O4 O3 O5 59.2(5) 2_455 2_455
O4 O3 B1 138.5(20) 2_455 1_555
O4 O3 O4 89.7(4) 2_456 3_555
O4 O3 O4 57.1(4) 2_456 3_556
O4 O3 O5 146.6(9) 2_456 1_555
O4 O3 O5 59.2(5) 2_456 2_455
O4 O3 B1 138.5(20) 2_456 1_555
O4 O3 O4 59.1(4) 3_555 3_556
O4 O3 O5 113.3(8) 3_555 1_555
O4 O3 O5 116.0(7) 3_555 2_455
O4 O3 B1 86.0(16) 3_555 1_555
O4 O3 O5 113.3(8) 3_556 1_555
O4 O3 O5 116.0(7) 3_556 2_455
O4 O3 B1 86.0(16) 3_556 1_555
O5 O3 O5 122.7(10) 1_555 2_455
O5 O3 B1 154(2) 2_455 1_555
Co2 O4 Co2 94.3(3) 1_555 1_556
Co2 O4 Hf2 94.3(3) 1_555 1_556
Co2 O4 Co3 97.0(3) 1_555 2_556
Co2 O4 Co4 84.0(3) 1_555 1_555
Co2 O4 Co4 164.6(3) 1_555 1_556
Co2 O4 Hf4 84.0(3) 1_555 1_555
Co2 O4 Hf4 164.6(3) 1_555 1_556
Co2 O4 O1 77.8(5) 1_555 1_545
Co2 O4 O1 121.2(5) 1_555 1_546
Co2 O4 O2 128.2(5) 1_555 1_555
Co2 O4 O3 48.1(4) 1_555 2_555
Co2 O4 O3 97.6(4) 1_555 2_556
Co2 O4 O3 89.0(4) 1_555 3_546
Co2 O4 O4 137.2(2) 1_555 1_556
Co2 O4 O4 47.2(4) 1_555 4_655
Co2 O4 O5 93.3(5) 1_555 1_555
Co2 O4 O5 146.4(5) 1_555 1_556
Co2 O4 B1 62.7(8) 1_555 3_545
Co2 O4 B1 102.6(8) 1_555 3_546
Co2 O4 Hf2 94.3(3) 1_556 1_555
Co2 O4 Co3 97.0(3) 1_556 2_556
Co2 O4 Co4 164.6(3) 1_556 1_555
Co2 O4 Co4 84.0(3) 1_556 1_556
Co2 O4 Hf4 164.6(3) 1_556 1_555
Co2 O4 Hf4 84.0(3) 1_556 1_556
Co2 O4 O1 121.2(5) 1_556 1_545
Co2 O4 O1 77.8(5) 1_556 1_546
Co2 O4 O2 128.2(5) 1_556 1_555
Co2 O4 O3 97.6(4) 1_556 2_555
Co2 O4 O3 48.1(4) 1_556 2_556
Co2 O4 O3 89.0(4) 1_556 3_545
Co2 O4 O4 137.2(2) 1_556 1_554
Co2 O4 O4 47.2(4) 1_556 4_655
Co2 O4 O5 146.4(5) 1_556 1_555
Co2 O4 O5 93.3(5) 1_556 1_556
Co2 O4 B1 102.6(8) 1_556 3_545
Co2 O4 B1 62.7(8) 1_556 3_546
Hf2 O4 Hf2 94.3(3) 1_555 1_556
Hf2 O4 Co3 97.0(3) 1_555 2_556
Hf2 O4 Co4 84.0(3) 1_555 1_555
Hf2 O4 Co4 164.6(3) 1_555 1_556
Hf2 O4 Hf4 84.0(3) 1_555 1_555
Hf2 O4 Hf4 164.6(3) 1_555 1_556
Hf2 O4 O1 77.8(5) 1_555 1_545
Hf2 O4 O1 121.2(5) 1_555 1_546
Hf2 O4 O2 128.2(5) 1_555 1_555
Hf2 O4 O3 48.1(4) 1_555 2_555
Hf2 O4 O3 97.6(4) 1_555 2_556
Hf2 O4 O3 89.0(4) 1_555 3_546
Hf2 O4 O4 137.2(2) 1_555 1_556
Hf2 O4 O4 47.2(4) 1_555 4_655
Hf2 O4 O5 93.3(5) 1_555 1_555
Hf2 O4 O5 146.4(5) 1_555 1_556
Hf2 O4 B1 62.7(8) 1_555 3_545
Hf2 O4 B1 102.6(8) 1_555 3_546
Hf2 O4 Co3 97.0(3) 1_556 2_556
Hf2 O4 Co4 164.6(3) 1_556 1_555
Hf2 O4 Co4 84.0(3) 1_556 1_556
Hf2 O4 Hf4 164.6(3) 1_556 1_555
Hf2 O4 Hf4 84.0(3) 1_556 1_556
Hf2 O4 O1 121.2(5) 1_556 1_545
Hf2 O4 O1 77.8(5) 1_556 1_546
Hf2 O4 O2 128.2(5) 1_556 1_555
Hf2 O4 O3 97.6(4) 1_556 2_555
Hf2 O4 O3 48.1(4) 1_556 2_556
Hf2 O4 O3 89.0(4) 1_556 3_545
Hf2 O4 O4 137.2(2) 1_556 1_554
Hf2 O4 O4 47.2(4) 1_556 4_655
Hf2 O4 O5 146.4(5) 1_556 1_555
Hf2 O4 O5 93.3(5) 1_556 1_556
Hf2 O4 B1 102.6(8) 1_556 3_545
Hf2 O4 B1 62.7(8) 1_556 3_546
Co3 O4 Co4 98.3(4) 2_556 1_555
Co3 O4 Co4 98.3(4) 2_556 1_556
Co3 O4 Hf4 98.3(4) 2_556 1_555
Co3 O4 Hf4 98.3(4) 2_556 1_556
Co3 O4 O1 141.6(6) 2_556 1_545
Co3 O4 O1 141.6(6) 2_556 1_546
Co3 O4 O2 104.2(6) 2_556 1_555
Co3 O4 O3 49.0(4) 2_556 2_555
Co3 O4 O3 49.0(4) 2_556 2_556
Co3 O4 O3 139.2(7) 2_556 3_545
Co3 O4 O3 139.2(7) 2_556 3_546
Co3 O4 O4 90.0(3) 2_556 1_554
Co3 O4 O4 90.0(3) 2_556 1_556
Co3 O4 O4 100.4(5) 2_556 4_655
Co3 O4 O5 49.5(5) 2_556 1_555
Co3 O4 O5 49.5(5) 2_556 1_556
Co3 O4 B1 152.5(12) 2_556 3_545
Co3 O4 B1 152.5(12) 2_556 3_546
Co4 O4 Co4 93.5(3) 1_555 1_556
Co4 O4 Hf4 93.5(3) 1_555 1_556
Co4 O4 O1 89.9(4) 1_555 1_546
Co4 O4 O2 46.8(4) 1_555 1_555
Co4 O4 O3 92.7(4) 1_555 2_555
Co4 O4 O3 147.3(4) 1_555 2_556
Co4 O4 O3 79.5(5) 1_555 3_545
Co4 O4 O3 122.4(5) 1_555 3_546
Co4 O4 O4 136.7(2) 1_555 1_556
Co4 O4 O4 129.3(5) 1_555 4_655
Co4 O4 O5 48.9(4) 1_555 1_555
Co4 O4 O5 96.5(4) 1_555 1_556
Co4 O4 B1 63.1(8) 1_555 3_545
Co4 O4 B1 102.7(8) 1_555 3_546
Co4 O4 Hf4 93.5(3) 1_556 1_555
Co4 O4 O1 89.9(4) 1_556 1_545
Co4 O4 O2 46.8(4) 1_556 1_555
Co4 O4 O3 147.3(4) 1_556 2_555
Co4 O4 O3 92.7(4) 1_556 2_556
Co4 O4 O3 122.4(5) 1_556 3_545
Co4 O4 O3 79.5(5) 1_556 3_546
Co4 O4 O4 136.7(2) 1_556 1_554
Co4 O4 O4 129.3(5) 1_556 4_655
Co4 O4 O5 96.5(4) 1_556 1_555
Co4 O4 O5 48.9(4) 1_556 1_556
Co4 O4 B1 102.7(8) 1_556 3_545
Co4 O4 B1 63.1(8) 1_556 3_546
Hf4 O4 Hf4 93.5(3) 1_555 1_556
Hf4 O4 O1 89.9(4) 1_555 1_546
Hf4 O4 O2 46.8(4) 1_555 1_555
Hf4 O4 O3 92.7(4) 1_555 2_555
Hf4 O4 O3 147.3(4) 1_555 2_556
Hf4 O4 O3 79.5(5) 1_555 3_545
Hf4 O4 O3 122.4(5) 1_555 3_546
Hf4 O4 O4 136.7(2) 1_555 1_556
Hf4 O4 O4 129.3(5) 1_555 4_655
Hf4 O4 O5 48.9(4) 1_555 1_555
Hf4 O4 O5 96.5(4) 1_555 1_556
Hf4 O4 B1 63.1(8) 1_555 3_545
Hf4 O4 B1 102.7(8) 1_555 3_546
Hf4 O4 O1 89.9(4) 1_556 1_545
Hf4 O4 O2 46.8(4) 1_556 1_555
Hf4 O4 O3 147.3(4) 1_556 2_555
Hf4 O4 O3 92.7(4) 1_556 2_556
Hf4 O4 O3 122.4(5) 1_556 3_545
Hf4 O4 O3 79.5(5) 1_556 3_546
Hf4 O4 O4 136.7(2) 1_556 1_554
Hf4 O4 O4 129.3(5) 1_556 4_655
Hf4 O4 O5 96.5(4) 1_556 1_555
Hf4 O4 O5 48.9(4) 1_556 1_556
Hf4 O4 B1 102.7(8) 1_556 3_545
Hf4 O4 B1 63.1(8) 1_556 3_546
O1 O4 O1 59.6(3) 1_545 1_546
O1 O4 O2 56.3(4) 1_545 1_555
O1 O4 O3 116.0(6) 1_545 2_555
O1 O4 O3 168.5(6) 1_545 2_556
O1 O4 O3 47.3(4) 1_545 3_545
O1 O4 O3 79.1(4) 1_545 3_546
O1 O4 O4 60.2(3) 1_545 1_554
O1 O4 O4 119.8(3) 1_545 1_556
O1 O4 O4 103.1(6) 1_545 4_655
O1 O4 O5 92.4(6) 1_545 1_555
O1 O4 O5 124.6(6) 1_545 1_556
O1 O4 B1 62.7(5) 1_545 3_546
O1 O4 O2 56.3(4) 1_546 1_555
O1 O4 O3 168.5(6) 1_546 2_555
O1 O4 O3 116.0(6) 1_546 2_556
O1 O4 O3 79.1(4) 1_546 3_545
O1 O4 O3 47.3(4) 1_546 3_546
O1 O4 O4 119.8(3) 1_546 1_554
O1 O4 O4 60.2(3) 1_546 1_556
O1 O4 O4 103.1(6) 1_546 4_655
O1 O4 O5 124.6(6) 1_546 1_555
O1 O4 O5 92.4(6) 1_546 1_556
O1 O4 B1 62.7(5) 1_546 3_545
O2 O4 O3 131.8(6) 1_555 2_555
O2 O4 O3 131.8(6) 1_555 2_556
O2 O4 O3 103.2(6) 1_555 3_545
O2 O4 O3 103.2(6) 1_555 3_546
O2 O4 O4 90.0(4) 1_555 1_554
O2 O4 O4 90.0(4) 1_555 1_556
O2 O4 O4 155.4(7) 1_555 4_655
O2 O4 O5 68.3(5) 1_555 1_555
O2 O4 O5 68.3(5) 1_555 1_556
O2 O4 B1 78.4(8) 1_555 3_545
O2 O4 B1 78.4(8) 1_555 3_546
O3 O4 O3 66.2(3) 2_555 2_556
O3 O4 O3 90.3(6) 2_555 3_545
O3 O4 O3 122.9(6) 2_555 3_546
O3 O4 O4 56.9(3) 2_555 1_554
O3 O4 O4 123.1(3) 2_555 1_556
O3 O4 O4 66.8(5) 2_555 4_655
O3 O4 O5 64.5(5) 2_555 1_555
O3 O4 O5 98.5(5) 2_555 1_556
O3 O4 B1 108.7(10) 2_555 3_545
O3 O4 B1 145.6(10) 2_555 3_546
O3 O4 O3 122.9(6) 2_556 3_545
O3 O4 O3 90.3(6) 2_556 3_546
O3 O4 O4 123.1(3) 2_556 1_554
O3 O4 O4 56.9(3) 2_556 1_556
O3 O4 O4 66.8(5) 2_556 4_655
O3 O4 O5 98.5(5) 2_556 1_555
O3 O4 O5 64.5(5) 2_556 1_556
O3 O4 B1 145.6(10) 2_556 3_545
O3 O4 B1 108.7(10) 2_556 3_546
O3 O4 O3 59.1(4) 3_545 3_546
O3 O4 O4 60.5(4) 3_545 1_554
O3 O4 O4 119.5(4) 3_545 1_556
O3 O4 O4 56.1(4) 3_545 4_655
O3 O4 O5 117.7(7) 3_545 1_555
O3 O4 O5 170.6(7) 3_545 1_556
O3 O4 B1 63.1(6) 3_545 3_546
O3 O4 O4 119.5(4) 3_546 1_554
O3 O4 O4 60.5(4) 3_546 1_556
O3 O4 O4 56.1(4) 3_546 4_655
O3 O4 O5 170.6(7) 3_546 1_555
O3 O4 O5 117.7(7) 3_546 1_556
O3 O4 B1 63.1(6) 3_546 3_545
O4 O4 O4 180.000 1_554 1_556
O4 O4 O4 90.0(4) 1_554 4_655
O4 O4 O5 58.1(4) 1_554 1_555
O4 O4 O5 121.9(4) 1_554 1_556
O4 O4 B1 62.5(6) 1_554 3_545
O4 O4 B1 117.5(6) 1_554 3_546
O4 O4 O4 90.0(4) 1_556 4_655
O4 O4 O5 121.9(4) 1_556 1_555
O4 O4 O5 58.1(4) 1_556 1_556
O4 O4 B1 117.5(6) 1_556 3_545
O4 O4 B1 62.5(6) 1_556 3_546
O4 O4 O5 130.9(7) 4_655 1_555
O4 O4 O5 130.9(7) 4_655 1_556
O4 O4 B1 79.8(8) 4_655 3_545
O4 O4 B1 79.8(8) 4_655 3_546
O5 O4 O5 63.9(4) 1_555 1_556
O5 O4 B1 109.9(10) 1_555 3_545
O5 O4 B1 146.1(10) 1_555 3_546
O5 O4 B1 146.1(10) 1_556 3_545
O5 O4 B1 109.9(10) 1_556 3_546
B1 O4 B1 55.0(6) 3_545 3_546
Co3 O5 Co3 87.8(4) 2_555 2_556
Co3 O5 Co4 91.2(5) 2_555 1_555
Co3 O5 Hf4 91.2(5) 2_555 1_555
Co3 O5 O1 107.0(7) 2_555 3_545
Co3 O5 O2 88.9(5) 2_555 1_554
Co3 O5 O2 130.3(5) 2_555 1_555
Co3 O5 O2 86.4(4) 2_555 2_556
Co3 O5 O3 136.1(7) 2_555 1_555
Co3 O5 O4 91.5(4) 2_555 1_555
Co3 O5 O5 46.1(3) 2_555 1_554
Co3 O5 O5 133.9(3) 2_555 1_556
Co3 O5 B1 66.8(7) 2_555 1_554
Co3 O5 B1 127.2(19) 2_555 1_555
Co3 O5 B1 151.3(7) 2_555 1_556
Co3 O5 Co4 91.2(5) 2_556 1_555
Co3 O5 Hf4 91.2(5) 2_556 1_555
Co3 O5 O1 107.0(7) 2_556 3_545
Co3 O5 O2 130.3(5) 2_556 1_554
Co3 O5 O2 88.9(5) 2_556 1_555
Co3 O5 O2 86.4(4) 2_556 2_555
Co3 O5 O3 136.1(7) 2_556 1_555
Co3 O5 O4 91.5(4) 2_556 1_554
Co3 O5 O5 133.9(3) 2_556 1_554
Co3 O5 O5 46.1(3) 2_556 1_556
Co3 O5 B1 151.3(7) 2_556 1_554
Co3 O5 B1 127.2(19) 2_556 1_555
Co3 O5 B1 66.8(7) 2_556 1_556
Co4 O5 O1 154.4(8) 1_555 3_545
Co4 O5 O2 130.2(6) 1_555 2_555
Co4 O5 O2 130.2(6) 1_555 2_556
Co4 O5 O3 87.9(7) 1_555 1_555
Co4 O5 O3 84.8(5) 1_555 2_555
Co4 O5 O4 46.4(4) 1_555 1_554
Co4 O5 O4 46.4(4) 1_555 1_555
Co4 O5 O5 90.0(4) 1_555 1_554
Co4 O5 O5 90.0(4) 1_555 1_556
Co4 O5 B1 102.0(7) 1_555 1_554
Co4 O5 B1 121.3(20) 1_555 1_555
Co4 O5 B1 102.0(7) 1_555 1_556
Hf4 O5 O1 154.4(8) 1_555 3_545
Hf4 O5 O2 130.2(6) 1_555 2_555
Hf4 O5 O2 130.2(6) 1_555 2_556
Hf4 O5 O3 87.9(7) 1_555 1_555
Hf4 O5 O3 84.8(5) 1_555 2_555
Hf4 O5 O4 46.4(4) 1_555 1_554
Hf4 O5 O4 46.4(4) 1_555 1_555
Hf4 O5 O5 90.0(4) 1_555 1_554
Hf4 O5 O5 90.0(4) 1_555 1_556
Hf4 O5 B1 102.0(7) 1_555 1_554
Hf4 O5 B1 121.3(20) 1_555 1_555
Hf4 O5 B1 102.0(7) 1_555 1_556
O1 O5 O2 121.3(8) 3_545 1_554
O1 O5 O2 121.3(8) 3_545 1_555
O1 O5 O2 70.3(6) 3_545 2_555
O1 O5 O2 70.3(6) 3_545 2_556
O1 O5 O3 66.5(7) 3_545 1_555
O1 O5 O3 120.9(9) 3_545 2_555
O1 O5 O4 146.7(8) 3_545 1_554
O1 O5 O4 146.7(8) 3_545 1_555
O1 O5 O5 90.0(5) 3_545 1_554
O1 O5 O5 90.0(5) 3_545 1_556
O1 O5 B1 70.4(5) 3_545 1_554
O1 O5 B1 70.4(5) 3_545 1_556
O2 O5 O2 57.4(4) 1_554 1_555
O2 O5 O2 119.0(6) 1_554 2_555
O2 O5 O2 168.4(6) 1_554 2_556
O2 O5 O3 63.8(6) 1_554 1_555
O2 O5 O3 109.9(5) 1_554 2_555
O2 O5 O4 54.3(4) 1_554 1_554
O2 O5 O4 85.6(4) 1_554 1_555
O2 O5 O5 61.3(4) 1_554 1_554
O2 O5 O5 118.7(4) 1_554 1_556
O2 O5 B1 65.1(6) 1_554 1_554
O2 O5 B1 92.8(17) 1_554 1_555
O2 O5 B1 117.4(6) 1_554 1_556
O2 O5 O2 168.4(6) 1_555 2_555
O2 O5 O2 119.0(6) 1_555 2_556
O2 O5 O3 63.8(6) 1_555 1_555
O2 O5 O3 109.9(5) 1_555 2_555
O2 O5 O4 85.6(4) 1_555 1_554
O2 O5 O4 54.3(4) 1_555 1_555
O2 O5 O5 118.7(4) 1_555 1_554
O2 O5 O5 61.3(4) 1_555 1_556
O2 O5 B1 117.4(6) 1_555 1_554
O2 O5 B1 92.8(17) 1_555 1_555
O2 O5 B1 65.1(6) 1_555 1_556
O2 O5 O2 62.0(4) 2_555 2_556
O2 O5 O3 126.0(7) 2_555 1_555
O2 O5 O3 59.8(5) 2_555 2_555
O2 O5 O4 83.9(5) 2_555 1_554
O2 O5 O4 116.1(5) 2_555 1_555
O2 O5 O5 59.0(4) 2_555 1_554
O2 O5 O5 121.0(4) 2_555 1_556
O2 O5 B1 65.6(6) 2_555 1_554
O2 O5 B1 98.4(18) 2_555 1_555
O2 O5 B1 122.1(6) 2_555 1_556
O2 O5 O3 126.0(7) 2_556 1_555
O2 O5 O3 59.8(5) 2_556 2_555
O2 O5 O4 116.1(5) 2_556 1_554
O2 O5 O4 83.9(5) 2_556 1_555
O2 O5 O5 121.0(4) 2_556 1_554
O2 O5 O5 59.0(4) 2_556 1_556
O2 O5 B1 122.1(6) 2_556 1_554
O2 O5 B1 98.4(18) 2_556 1_555
O2 O5 B1 65.6(6) 2_556 1_556
O3 O5 O3 172.6(8) 1_555 2_555
O3 O5 O4 117.9(8) 1_555 1_554
O3 O5 O4 117.9(8) 1_555 1_555
O3 O5 O5 90.0(5) 1_555 1_554
O3 O5 O5 90.0(5) 1_555 1_556
O3 O5 B1 70.5(6) 1_555 1_554
O3 O5 B1 70.5(6) 1_555 1_556
O3 O5 O4 56.3(5) 2_555 1_554
O3 O5 O4 56.3(5) 2_555 1_555
O3 O5 O5 90.0(5) 2_555 1_554
O3 O5 O5 90.0(5) 2_555 1_556
O3 O5 B1 111.0(8) 2_555 1_554
O3 O5 B1 154(2) 2_555 1_555
O3 O5 B1 111.0(8) 2_555 1_556
O4 O5 O4 63.9(4) 1_554 1_555
O4 O5 O5 58.1(4) 1_554 1_554
O4 O5 O5 121.9(4) 1_554 1_556
O4 O5 B1 80.0(7) 1_554 1_554
O4 O5 B1 141.3(19) 1_554 1_555
O4 O5 B1 142.8(7) 1_554 1_556
O4 O5 O5 121.9(4) 1_555 1_554
O4 O5 O5 58.1(4) 1_555 1_556
O4 O5 B1 142.8(7) 1_555 1_554
O4 O5 B1 141.3(19) 1_555 1_555
O4 O5 B1 80.0(7) 1_555 1_556
O5 O5 O5 180.000 1_554 1_556
O5 O5 B1 90.0(13) 1_554 1_555
O5 O5 B1 156.4(3) 1_554 1_556
O5 O5 B1 156.4(3) 1_556 1_554
O5 O5 B1 90.0(13) 1_556 1_555
B1 O5 B1 66.4(12) 1_554 1_555
B1 O5 B1 132.9(3) 1_554 1_556
B1 O5 B1 66.4(12) 1_555 1_556
Co2 B1 Co1 108.3(7) 2_455 2_555
Co2 B1 Co1 108.3(7) 2_455 2_556
Co2 B1 Co3 60.4(7) 2_455 1_554
Co2 B1 Co3 60.4(7) 2_455 1_555
Co2 B1 Co3 150.3(7) 2_455 2_555
Co2 B1 Co3 150.3(7) 2_455 2_556
Co2 B1 Co4 116.4(7) 2_455 1_555
Co2 B1 Co4 55.6(7) 2_455 3_555
Co2 B1 Hf4 116.4(7) 2_455 1_555
Co2 B1 Hf4 55.6(7) 2_455 3_555
Co2 B1 O1 91.2(6) 2_455 3_544
Co2 B1 O1 93.0(14) 2_455 3_545
Co2 B1 O1 91.2(6) 2_455 3_546
Co2 B1 O5 111.0(6) 2_455 1_554
Co2 B1 O5 153.5(16) 2_455 1_555
Co2 B1 O5 111.0(6) 2_455 1_556
Co2 B1 B1 90.0(7) 2_455 1_554
Co2 B1 B1 90.0(7) 2_455 1_556
Hf2 B1 Co1 108.3(7) 2_455 2_555
Hf2 B1 Co1 108.3(7) 2_455 2_556
Hf2 B1 Co3 60.4(7) 2_455 1_554
Hf2 B1 Co3 60.4(7) 2_455 1_555
Hf2 B1 Co3 150.3(7) 2_455 2_555
Hf2 B1 Co3 150.3(7) 2_455 2_556
Hf2 B1 Co4 116.4(7) 2_455 1_555
Hf2 B1 Co4 55.6(7) 2_455 3_555
Hf2 B1 Hf4 116.4(7) 2_455 1_555
Hf2 B1 Hf4 55.6(7) 2_455 3_555
Hf2 B1 O1 91.2(6) 2_455 3_544
Hf2 B1 O1 93.0(14) 2_455 3_545
Hf2 B1 O1 91.2(6) 2_455 3_546
Hf2 B1 O5 111.0(6) 2_455 1_554
Hf2 B1 O5 153.5(16) 2_455 1_555
Hf2 B1 O5 111.0(6) 2_455 1_556
Hf2 B1 B1 90.0(7) 2_455 1_554
Hf2 B1 B1 90.0(7) 2_455 1_556
Co1 B1 Co1 60.1(6) 2_555 2_556
Co1 B1 Co3 119.6(6) 2_555 1_554
Co1 B1 Co3 168.5(6) 2_555 1_555
Co1 B1 Co3 66.0(6) 2_555 2_555
Co1 B1 Co3 94.2(6) 2_555 2_556
Co1 B1 Co4 125.7(6) 2_555 1_555
Co1 B1 Co4 60.8(6) 2_555 3_555
Co1 B1 Hf4 125.7(6) 2_555 1_555
Co1 B1 Hf4 60.8(6) 2_555 3_555
Co1 B1 O1 97.7(5) 2_555 3_546
Co1 B1 O3 138.5(14) 2_555 1_555
Co1 B1 O4 71.5(6) 2_555 3_555
Co1 B1 O4 98.4(6) 2_555 3_556
Co1 B1 O5 64.7(5) 2_555 1_554
Co1 B1 O5 94.6(14) 2_555 1_555
Co1 B1 O5 119.4(5) 2_555 1_556
Co1 B1 B1 59.9(6) 2_555 1_554
Co1 B1 B1 120.1(6) 2_555 1_556
Co1 B1 Co3 168.5(6) 2_556 1_554
Co1 B1 Co3 119.6(6) 2_556 1_555
Co1 B1 Co3 94.2(6) 2_556 2_555
Co1 B1 Co3 66.0(6) 2_556 2_556
Co1 B1 Co4 125.7(6) 2_556 1_555
Co1 B1 Co4 60.8(6) 2_556 3_555
Co1 B1 Hf4 125.7(6) 2_556 1_555
Co1 B1 Hf4 60.8(6) 2_556 3_555
Co1 B1 O1 97.7(5) 2_556 3_544
Co1 B1 O3 138.5(14) 2_556 1_555
Co1 B1 O4 98.4(6) 2_556 3_555
Co1 B1 O4 71.5(6) 2_556 3_556
Co1 B1 O5 119.4(5) 2_556 1_554
Co1 B1 O5 94.6(14) 2_556 1_555
Co1 B1 O5 64.7(5) 2_556 1_556
Co1 B1 B1 120.1(6) 2_556 1_554
Co1 B1 B1 59.9(6) 2_556 1_556
Co3 B1 Co3 58.1(6) 1_554 1_555
Co3 B1 Co3 95.9(6) 1_554 2_555
Co3 B1 Co3 124.6(6) 1_554 2_556
Co3 B1 Co4 64.7(6) 1_554 1_555
Co3 B1 Co4 108.4(6) 1_554 3_555
Co3 B1 Hf4 64.7(6) 1_554 1_555
Co3 B1 Hf4 108.4(6) 1_554 3_555
Co3 B1 O1 81.4(6) 1_554 3_544
Co3 B1 O1 138.3(15) 1_554 3_545
Co3 B1 O1 137.8(6) 1_554 3_546
Co3 B1 O4 71.6(6) 1_554 3_555
Co3 B1 O4 97.6(6) 1_554 3_556
Co3 B1 O5 66.6(6) 1_554 1_554
Co3 B1 O5 96.9(15) 1_554 1_555
Co3 B1 O5 119.5(6) 1_554 1_556
Co3 B1 B1 61.0(6) 1_554 1_554
Co3 B1 B1 119.0(6) 1_554 1_556
Co3 B1 Co3 124.6(6) 1_555 2_555
Co3 B1 Co3 95.9(6) 1_555 2_556
Co3 B1 Co4 64.7(6) 1_555 1_555
Co3 B1 Co4 108.4(6) 1_555 3_555
Co3 B1 Hf4 64.7(6) 1_555 1_555
Co3 B1 Hf4 108.4(6) 1_555 3_555
Co3 B1 O1 137.8(6) 1_555 3_544
Co3 B1 O1 138.3(15) 1_555 3_545
Co3 B1 O1 81.4(6) 1_555 3_546
Co3 B1 O4 97.6(6) 1_555 3_555
Co3 B1 O4 71.6(6) 1_555 3_556
Co3 B1 O5 119.5(6) 1_555 1_554
Co3 B1 O5 96.9(15) 1_555 1_555
Co3 B1 O5 66.6(6) 1_555 1_556
Co3 B1 B1 119.0(6) 1_555 1_554
Co3 B1 B1 61.0(6) 1_555 1_556
Co3 B1 Co3 57.2(6) 2_555 2_556
Co3 B1 Co4 59.8(6) 2_555 1_555
Co3 B1 Co4 126.7(6) 2_555 3_555
Co3 B1 Hf4 59.8(6) 2_555 1_555
Co3 B1 Hf4 126.7(6) 2_555 3_555
Co3 B1 O1 66.0(5) 2_555 3_544
Co3 B1 O1 94.8(14) 2_555 3_545
Co3 B1 O1 118.2(5) 2_555 3_546
Co3 B1 O3 126.6(14) 2_555 1_555
Co3 B1 O4 121.0(7) 2_555 3_555
Co3 B1 O4 163.1(7) 2_555 3_556
Co3 B1 O5 96.0(5) 2_555 1_556
Co3 B1 B1 61.4(6) 2_555 1_554
Co3 B1 B1 118.6(6) 2_555 1_556
Co3 B1 Co4 59.8(6) 2_556 1_555
Co3 B1 Co4 126.7(6) 2_556 3_555
Co3 B1 Hf4 59.8(6) 2_556 1_555
Co3 B1 Hf4 126.7(6) 2_556 3_555
Co3 B1 O1 118.2(5) 2_556 3_544
Co3 B1 O1 94.8(14) 2_556 3_545
Co3 B1 O1 66.0(5) 2_556 3_546
Co3 B1 O3 126.6(14) 2_556 1_555
Co3 B1 O4 163.1(7) 2_556 3_555
Co3 B1 O4 121.0(7) 2_556 3_556
Co3 B1 O5 96.0(5) 2_556 1_554
Co3 B1 B1 118.6(6) 2_556 1_554
Co3 B1 B1 61.4(6) 2_556 1_556
Co4 B1 Co4 172.0(7) 1_555 3_555
Co4 B1 Hf4 172.0(7) 1_555 3_555
Co4 B1 O1 110.2(6) 1_555 3_544
Co4 B1 O1 150.6(15) 1_555 3_545
Co4 B1 O1 110.2(6) 1_555 3_546
Co4 B1 O3 77.7(14) 1_555 1_555
Co4 B1 O4 135.9(7) 1_555 3_555
Co4 B1 O4 135.9(7) 1_555 3_556
Co4 B1 O5 71.4(5) 1_555 1_554
Co4 B1 O5 71.4(5) 1_555 1_556
Co4 B1 B1 90.0(6) 1_555 1_554
Co4 B1 B1 90.0(6) 1_555 1_556
Co4 B1 Hf4 172.0(7) 3_555 1_555
Co4 B1 O1 71.7(5) 3_555 3_544
Co4 B1 O1 71.7(5) 3_555 3_546
Co4 B1 O3 94.3(14) 3_555 1_555
Co4 B1 O5 110.4(6) 3_555 1_554
Co4 B1 O5 150.9(15) 3_555 1_555
Co4 B1 O5 110.4(6) 3_555 1_556
Co4 B1 B1 90.0(7) 3_555 1_554
Co4 B1 B1 90.0(7) 3_555 1_556
Hf4 B1 Hf4 172.0(7) 1_555 3_555
Hf4 B1 O1 110.2(6) 1_555 3_544
Hf4 B1 O1 150.6(15) 1_555 3_545
Hf4 B1 O1 110.2(6) 1_555 3_546
Hf4 B1 O3 77.7(14) 1_555 1_555
Hf4 B1 O4 135.9(7) 1_555 3_555
Hf4 B1 O4 135.9(7) 1_555 3_556
Hf4 B1 O5 71.4(5) 1_555 1_554
Hf4 B1 O5 71.4(5) 1_555 1_556
Hf4 B1 B1 90.0(6) 1_555 1_554
Hf4 B1 B1 90.0(6) 1_555 1_556
Hf4 B1 O1 71.7(5) 3_555 3_544
Hf4 B1 O1 71.7(5) 3_555 3_546
Hf4 B1 O3 94.3(14) 3_555 1_555
Hf4 B1 O5 110.4(6) 3_555 1_554
Hf4 B1 O5 150.9(15) 3_555 1_555
Hf4 B1 O5 110.4(6) 3_555 1_556
Hf4 B1 B1 90.0(7) 3_555 1_554
Hf4 B1 B1 90.0(7) 3_555 1_556
O1 B1 O1 66.7(12) 3_544 3_545
O1 B1 O1 133.4(3) 3_544 3_546
O1 B1 O3 105.3(13) 3_544 1_555
O1 B1 O4 55.2(5) 3_544 3_555
O1 B1 O4 106.1(5) 3_544 3_556
O1 B1 O5 99.1(13) 3_544 1_555
O1 B1 O5 154.8(3) 3_544 1_556
O1 B1 B1 156.7(3) 3_544 1_556
O1 B1 O1 66.7(12) 3_545 3_546
O1 B1 O3 132(2) 3_545 1_555
O1 B1 O4 68.3(14) 3_545 3_555
O1 B1 O4 68.3(14) 3_545 3_556
O1 B1 O5 99.2(13) 3_545 1_554
O1 B1 O5 114(2) 3_545 1_555
O1 B1 O5 99.2(13) 3_545 1_556
O1 B1 B1 90.0(13) 3_545 1_554
O1 B1 B1 90.0(13) 3_545 1_556
O1 B1 O3 105.3(13) 3_546 1_555
O1 B1 O4 106.1(5) 3_546 3_555
O1 B1 O4 55.2(5) 3_546 3_556
O1 B1 O5 154.8(3) 3_546 1_554
O1 B1 O5 99.1(13) 3_546 1_555
O1 B1 B1 156.7(3) 3_546 1_554
O3 B1 O4 69.1(14) 1_555 3_555
O3 B1 O4 69.1(14) 1_555 3_556
O3 B1 O5 99.7(13) 1_555 1_554
O3 B1 O5 115(2) 1_555 1_555
O3 B1 O5 99.7(13) 1_555 1_556
O3 B1 B1 90.0(13) 1_555 1_554
O3 B1 B1 90.0(13) 1_555 1_556
O4 B1 O4 55.0(6) 3_555 3_556
O4 B1 O5 86.1(6) 3_555 1_554
O4 B1 O5 152.5(16) 3_555 1_555
O4 B1 O5 141.0(6) 3_555 1_556
O4 B1 B1 62.5(6) 3_555 1_554
O4 B1 B1 117.5(6) 3_555 1_556
O4 B1 O5 141.0(6) 3_556 1_554
O4 B1 O5 152.5(16) 3_556 1_555
O4 B1 O5 86.1(6) 3_556 1_556
O4 B1 B1 117.5(6) 3_556 1_554
O4 B1 B1 62.5(6) 3_556 1_556
O5 B1 O5 66.4(12) 1_554 1_555
O5 B1 O5 132.9(3) 1_554 1_556
O5 B1 B1 156.4(3) 1_554 1_556
O5 B1 O5 66.4(12) 1_555 1_556
O5 B1 B1 90.0(13) 1_555 1_554
O5 B1 B1 90.0(13) 1_555 1_556
O5 B1 B1 156.4(3) 1_556 1_554
B1 B1 B1 180.000 1_554 1_556

loop_
_geom_bond_atom_site_label_1
_geom_bond_atom_site_label_2
_geom_bond_distance
_geom_bond_site_symmetry_2
Co2 Co2 3.09543 1_554
Co2 Co2 3.09543 1_556
Co2 Hf2 3.09543 1_554
Co2 Hf2 3.09543 1_556
Co2 Co3 3.134(2) 2_555
Co2 Co3 3.134(2) 2_556
Co2 Co3 3.134(2) 3_545
Co2 Co3 3.134(2) 3_546
Co2 Co4 2.8358(19) 1_555
Co2 Co4 2.8358(19) 4_655
Co2 Hf4 2.8358(19) 1_555
Co2 Hf4 2.8358(19) 4_655
Co2 O1 3.376(12) 1_545
Co2 O1 3.376(12) 4_665
Co2 O3 2.120(13) 2_555
Co2 O3 2.120(13) 3_545
Co2 O4 2.110(7) 1_554
Co2 O4 2.110(7) 1_555
Co2 O4 2.110(7) 4_654
Co2 O4 2.110(7) 4_655
Co2 B1 3.03(3) 2_555
Co2 B1 3.03(3) 3_545
Hf2 Co2 3.09543 1_554
Hf2 Co2 3.09543 1_556
Hf2 Hf2 3.09543 1_554
Hf2 Hf2 3.09543 1_556
Hf2 Co3 3.134(2) 2_555
Hf2 Co3 3.134(2) 2_556
Hf2 Co3 3.134(2) 3_545
Hf2 Co3 3.134(2) 3_546
Hf2 Co4 2.8358(19) 1_555
Hf2 Co4 2.8358(19) 4_655
Hf2 Hf4 2.8358(19) 1_555
Hf2 Hf4 2.8358(19) 4_655
Hf2 O1 3.376(12) 1_545
Hf2 O1 3.376(12) 4_665
Hf2 O3 2.120(13) 2_555
Hf2 O3 2.120(13) 3_545
Hf2 O4 2.110(7) 1_554
Hf2 O4 2.110(7) 1_555
Hf2 O4 2.110(7) 4_654
Hf2 O4 2.110(7) 4_655
Hf2 B1 3.03(3) 2_555
Hf2 B1 3.03(3) 3_545
Co1 Co1 3.09543 1_554
Co1 Co1 3.09543 1_556
Co1 Co4 3.1058(17) 1_555
Co1 Co4 3.1058(17) 1_556
Co1 Co4 3.1058(17) 4_555
Co1 Co4 3.1058(17) 4_556
Co1 Hf4 3.1058(17) 1_555
Co1 Hf4 3.1058(17) 1_556
Co1 Hf4 3.1058(17) 4_555
Co1 Hf4 3.1058(17) 4_556
Co1 O1 2.133(8) 1_545
Co1 O1 2.133(8) 1_546
Co1 O1 2.133(8) 4_565
Co1 O1 2.133(8) 4_566
Co1 O2 2.039(11) 1_555
Co1 O2 2.039(11) 4_555
Co1 B1 3.09(2) 2_455
Co1 B1 3.09(2) 2_456
Co1 B1 3.09(2) 3_545
Co1 B1 3.09(2) 3_546
Co3 Co2 3.134(2) 2_455
Co3 Co2 3.134(2) 2_456
Co3 Hf2 3.134(2) 2_455
Co3 Hf2 3.134(2) 2_456
Co3 Co3 3.09543 1_554
Co3 Co3 3.09543 1_556
Co3 Co4 3.387(4) 1_555
Co3 Co4 3.387(4) 1_556
Co3 Co4 3.176(4) 2_455
Co3 Co4 3.176(4) 2_456
Co3 Hf4 3.387(4) 1_555
Co3 Hf4 3.387(4) 1_556
Co3 Hf4 3.176(4) 2_455
Co3 Hf4 3.176(4) 2_456
Co3 O2 1.893(11) 1_555
Co3 O3 2.150(8) 1_555
Co3 O3 2.150(8) 1_556
Co3 O4 2.072(10) 2_456
Co3 O5 2.232(11) 2_455
Co3 O5 2.232(11) 2_456
Co3 B1 3.19(2) 1_555
Co3 B1 3.19(2) 1_556
Co3 B1 3.23(2) 2_455
Co3 B1 3.23(2) 2_456
Co4 Co2 2.8358(19) 1_555
Co4 Hf2 2.8358(19) 1_555
Co4 Co1 3.1058(17) 1_554
Co4 Co1 3.1058(17) 1_555
Co4 Co3 3.387(4) 1_554
Co4 Co3 3.387(4) 1_555
Co4 Co3 3.176(4) 2_555
Co4 Co3 3.176(4) 2_556
Co4 Co4 3.09543 1_554
Co4 Co4 3.09543 1_556
Co4 Hf4 3.09543 1_554
Co4 Hf4 3.09543 1_556
Co4 O1 2.150(11) 1_545
Co4 O2 2.061(6) 1_554
Co4 O2 2.061(6) 1_555
Co4 O3 3.154(14) 1_555
Co4 O4 2.126(7) 1_554
Co4 O4 2.126(7) 1_555
Co4 O5 2.213(13) 1_555
Co4 B1 3.14(2) 1_555
Co4 B1 3.05(2) 3_545
Hf4 Co2 2.8358(19) 1_555
Hf4 Hf2 2.8358(19) 1_555
Hf4 Co1 3.1058(17) 1_554
Hf4 Co1 3.1058(17) 1_555
Hf4 Co3 3.387(4) 1_554
Hf4 Co3 3.387(4) 1_555
Hf4 Co3 3.176(4) 2_555
Hf4 Co3 3.176(4) 2_556
Hf4 Co4 3.09543 1_554
Hf4 Co4 3.09543 1_556
Hf4 Hf4 3.09543 1_554
Hf4 Hf4 3.09543 1_556
Hf4 O1 2.150(11) 1_545
Hf4 O2 2.061(6) 1_554
Hf4 O2 2.061(6) 1_555
Hf4 O3 3.154(14) 1_555
Hf4 O4 2.126(7) 1_554
Hf4 O4 2.126(7) 1_555
Hf4 O5 2.213(13) 1_555
Hf4 B1 3.14(2) 1_555
Hf4 B1 3.05(2) 3_545
O1 Co2 3.376(12) 1_565
O1 Hf2 3.376(12) 1_565
O1 Co1 2.133(8) 1_564
O1 Co1 2.133(8) 1_565
O1 Co4 2.150(11) 1_565
O1 Hf4 2.150(11) 1_565
O1 O1 3.09543 1_554
O1 O1 3.09543 1_556
O1 O1 2.935(17) 4_575
O1 O2 2.811(13) 1_564
O1 O2 2.811(13) 1_565
O1 O2 3.084(13) 4_564
O1 O2 3.084(13) 4_565
O1 O3 2.510(16) 3_555
O1 O4 3.116(13) 1_564
O1 O4 3.116(13) 1_565
O1 O5 2.245(17) 3_555
O1 B1 3.371(11) 3_554
O1 B1 1.33(3) 3_555
O1 B1 3.371(11) 3_556
O2 Co1 2.039(11) 1_555
O2 Co3 1.893(11) 1_555
O2 Co4 2.061(6) 1_555
O2 Co4 2.061(6) 1_556
O2 Hf4 2.061(6) 1_555
O2 Hf4 2.061(6) 1_556
O2 O1 2.811(13) 1_545
O2 O1 2.811(13) 1_546
O2 O1 3.084(13) 4_565
O2 O1 3.084(13) 4_566
O2 O2 3.09543 1_554
O2 O2 3.09543 1_556
O2 O3 3.031(16) 1_555
O2 O3 3.031(16) 1_556
O2 O4 2.817(13) 1_555
O2 O5 3.224(15) 1_555
O2 O5 3.224(15) 1_556
O2 O5 3.004(15) 2_455
O2 O5 3.004(15) 2_456
O3 Co2 2.120(13) 2_455
O3 Hf2 2.120(13) 2_455
O3 Co3 2.150(8) 1_554
O3 Co3 2.150(8) 1_555
O3 Co4 3.154(14) 1_555
O3 Hf4 3.154(14) 1_555
O3 O1 2.510(16) 3_545
O3 O2 3.031(16) 1_554
O3 O2 3.031(16) 1_555
O3 O3 3.09543 1_554
O3 O3 3.09543 1_556
O3 O4 2.835(11) 2_455
O3 O4 2.835(11) 2_456
O3 O4 3.140(15) 3_555
O3 O4 3.140(15) 3_556
O3 O5 2.331(17) 1_555
O3 O5 3.076(18) 2_455
O3 B1 1.42(3) 1_555
O4 Co2 2.110(7) 1_555
O4 Co2 2.110(7) 1_556
O4 Hf2 2.110(7) 1_555
O4 Hf2 2.110(7) 1_556
O4 Co3 2.072(10) 2_556
O4 Co4 2.126(7) 1_555
O4 Co4 2.126(7) 1_556
O4 Hf4 2.126(7) 1_555
O4 Hf4 2.126(7) 1_556
O4 O1 3.116(13) 1_545
O4 O1 3.116(13) 1_546
O4 O2 2.817(13) 1_555
O4 O3 2.835(11) 2_555
O4 O3 2.835(11) 2_556
O4 O3 3.140(15) 3_545
O4 O3 3.140(15) 3_546
O4 O4 3.09543 1_554
O4 O4 3.09543 1_556
O4 O4 2.869(14) 4_655
O4 O5 2.925(13) 1_555
O4 O5 2.925(13) 1_556
O4 B1 3.35(2) 3_545
O4 B1 3.35(2) 3_546
O5 Co3 2.232(11) 2_555
O5 Co3 2.232(11) 2_556
O5 Co4 2.213(13) 1_555
O5 Hf4 2.213(13) 1_555
O5 O1 2.245(17) 3_545
O5 O2 3.224(15) 1_554
O5 O2 3.224(15) 1_555
O5 O2 3.004(15) 2_555
O5 O2 3.004(15) 2_556
O5 O3 2.331(17) 1_555
O5 O3 3.076(18) 2_555
O5 O4 2.925(13) 1_554
O5 O4 2.925(13) 1_555
O5 O5 3.09543 1_554
O5 O5 3.09543 1_556
O5 B1 3.377(12) 1_554
O5 B1 1.35(3) 1_555
O5 B1 3.377(12) 1_556
B1 Co2 3.03(3) 2_455
B1 Hf2 3.03(3) 2_455
B1 Co1 3.09(2) 2_555
B1 Co1 3.09(2) 2_556
B1 Co3 3.19(2) 1_554
B1 Co3 3.19(2) 1_555
B1 Co3 3.23(2) 2_555
B1 Co3 3.23(2) 2_556
B1 Co4 3.14(2) 1_555
B1 Co4 3.05(2) 3_555
B1 Hf4 3.14(2) 1_555
B1 Hf4 3.05(2) 3_555
B1 O1 3.371(11) 3_544
B1 O1 1.33(3) 3_545
B1 O1 3.371(11) 3_546
B1 O3 1.42(3) 1_555
B1 O4 3.35(2) 3_555
B1 O4 3.35(2) 3_556
B1 O5 3.377(12) 1_554
B1 O5 1.35(3) 1_555
B1 O5 3.377(12) 1_556
B1 B1 3.09543 1_554
B1 B1 3.09543 1_556
